data_7119980
loop_
_publ_author_name
'Wang, Yuan-Yuan'
'Zhang, Mi'
'Li, Shun-Li'
'Zhang, Shu-Ran'
'Xie, Wei'
'Qin, Jun-Sheng'
'Su, Zhong-Min'
'Lan, Ya-Qian'

_publ_section_title
;
 Diamondoid-structured polymolybdate-based metal-organic frameworks as
 high-capacity anodes for lithium-ion batteries.
;
_journal_issue 37
_journal_name_full 'Chemical communications (Cambridge, England)'
_journal_page_first 5204
_journal_page_last 5207
_journal_paper_doi 10.1039/c6cc10208e
_journal_volume 53
_journal_year 2017
_chemical_formula_sum 'C120 H236 Mo24 N10 O88 P2 Zn8'
_chemical_formula_weight 6114.65
_chemical_name_systematic
; 
 ? 
;
_space_group_IT_number 60
_symmetry_cell_setting orthorhombic
_symmetry_space_group_name_Hall '-P 2n 2ab'
_symmetry_space_group_name_H-M 'P b c n'
_atom_sites_solution_hydrogens geom
_atom_sites_solution_primary direct
_atom_sites_solution_secondary difmap
_audit_creation_method SHELXL-97
_audit_update_record
;
2016-07-07 deposited with the CCDC.
2017-04-04 downloaded from the CCDC.
;
_cell_angle_alpha 90.000(5)
_cell_angle_beta 90.000(5)
_cell_angle_gamma 90.000(5)
_cell_formula_units_Z 4
_cell_length_a 25.686(5)
_cell_length_b 31.770(5)
_cell_length_c 25.129(5)
_cell_measurement_reflns_used 13162
_cell_measurement_temperature 293(2)
_cell_measurement_theta_max 25.10
_cell_measurement_theta_min 1.02
_cell_volume 20506(7)
_computing_cell_refinement 'SMART (Bruker, 1997)'
_computing_data_collection 'SMART (Bruker, 1997)'
_computing_data_reduction SAINT
_computing_molecular_graphics 'SHELXTL-PLUS (Sheldrick, 1990)'
_computing_publication_material SHELXL-97
_computing_structure_refinement 'SHELXL-97 (Sheldrick, 1997)'
_computing_structure_solution 'SHELXS-97(Sheldrick, 1997)'
_diffrn_ambient_temperature 293(2)
_diffrn_measured_fraction_theta_full 0.989
_diffrn_measured_fraction_theta_max 0.989
_diffrn_measurement_device_type 'Bruker APEX CCD area-detector'
_diffrn_measurement_method '\w scans'
_diffrn_radiation_monochromator graphite
_diffrn_radiation_source 'fine-focus sealed tube'
_diffrn_radiation_type MoK\a
_diffrn_radiation_wavelength 0.71069
_diffrn_reflns_av_R_equivalents 0.0961
_diffrn_reflns_av_sigmaI/netI 0.0918
_diffrn_reflns_limit_h_max 27
_diffrn_reflns_limit_h_min -30
_diffrn_reflns_limit_k_max 37
_diffrn_reflns_limit_k_min -36
_diffrn_reflns_limit_l_max 28
_diffrn_reflns_limit_l_min -29
_diffrn_reflns_number 100966
_diffrn_reflns_theta_full 25.10
_diffrn_reflns_theta_max 25.10
_diffrn_reflns_theta_min 1.02
_exptl_absorpt_coefficient_mu 2.424
_exptl_absorpt_correction_T_max 0.730
_exptl_absorpt_correction_T_min 0.637
_exptl_absorpt_correction_type multi-scan
_exptl_absorpt_process_details 'SADABS(Sheldrick, 1996)'
_exptl_crystal_colour black
_exptl_crystal_density_diffrn 1.981
_exptl_crystal_density_method 'not measured'
_exptl_crystal_description block
_exptl_crystal_F_000 12032
_exptl_crystal_size_max 0.19
_exptl_crystal_size_mid 0.16
_exptl_crystal_size_min 0.13
_platon_squeeze_details
;
;
_refine_diff_density_max 1.671
_refine_diff_density_min -1.166
_refine_diff_density_rms 0.264
_refine_ls_extinction_method none
_refine_ls_goodness_of_fit_ref 0.998
_refine_ls_hydrogen_treatment mixed
_refine_ls_matrix_type full
_refine_ls_number_parameters 1084
_refine_ls_number_reflns 18074
_refine_ls_number_restraints 467
_refine_ls_restrained_S_all 0.991
_refine_ls_R_factor_all 0.1331
_refine_ls_R_factor_gt 0.0832
_refine_ls_shift/su_max 0.000
_refine_ls_shift/su_mean 0.000
_refine_ls_structure_factor_coef Fsqd
_refine_ls_weighting_details 'calc w=1/[\s^2^(Fo^2^)+(0.1580P)^2^+0.0000P] where P=(Fo^2^+2Fc^2^)/3'
_refine_ls_weighting_scheme calc
_refine_ls_wR_factor_gt 0.2245
_refine_ls_wR_factor_ref 0.2523
_reflns_number_gt 10159
_reflns_number_total 18074
_reflns_threshold_expression >2sigma(I)
_cod_data_source_file c6cc10208e2.cif
_cod_data_source_block m_sq_d
_cod_depositor_comments
;
The following automatic conversions were performed:

'_symmetry_cell_setting' value 'Orthorhombic' changed to
'orthorhombic' according to
/home/data/users/saulius/crontab/automatic-downloads/rss-feeds/RSC/lib/dictionaries/cif_core.dic
dictionary named 'cif_core.dic' version 2.4.2 from 2011-04-26.

Automatic conversion script
Id: cif_fix_values 4973 2017-02-22 13:04:09Z antanas 

 Adding full bibliography for 7119979--7119980.cif.
;
_cod_original_sg_symbol_H-M Pbcn
_cod_database_code 7119980

loop_
_symmetry_equiv_pos_as_xyz
'x, y, z'
'-x+1/2, -y+1/2, z+1/2'
'x+1/2, -y+1/2, -z'
'-x, y, -z+1/2'
'-x, -y, -z'
'x-1/2, y-1/2, -z-1/2'
'-x-1/2, y-1/2, z'
'x, -y, z-1/2'

loop_
_atom_site_label
_atom_site_type_symbol
_atom_site_fract_x
_atom_site_fract_y
_atom_site_fract_z
_atom_site_U_iso_or_equiv
_atom_site_adp_type
_atom_site_occupancy
_atom_site_symmetry_multiplicity
_atom_site_calc_flag
_atom_site_refinement_flags
_atom_site_disorder_assembly
_atom_site_disorder_group
C52 C 0.125(3) 0.164(2) 0.139(3) 0.33(2) Uani 1 1 d U . .
Mo1 Mo 0.19570(5) 0.02305(4) 0.40609(5) 0.0424(3) Uani 1 1 d . . .
Mo2 Mo 0.33500(4) 0.17227(4) 0.33934(5) 0.0395(3) Uani 1 1 d . . .
Mo3 Mo 0.20759(5) 0.19747(4) 0.36732(5) 0.0415(3) Uani 1 1 d . . .
Mo4 Mo 0.16164(4) 0.07993(4) 0.52642(5) 0.0422(3) Uani 1 1 d . . .
Mo5 Mo 0.29985(5) 0.22884(4) 0.45956(5) 0.0427(3) Uani 1 1 d . . .
Mo6 Mo 0.39511(4) 0.04403(4) 0.46300(5) 0.0343(3) Uani 1 1 d . . .
Mo7 Mo 0.29508(5) 0.01112(4) 0.38190(5) 0.0411(3) Uani 1 1 d . . .
Mo8 Mo 0.31215(5) 0.19319(4) 0.55378(5) 0.0412(3) Uani 1 1 d . . .
Mo9 Mo 0.36471(4) 0.09447(4) 0.56939(5) 0.0344(3) Uani 1 1 d . . .
Mo10 Mo 0.37327(4) 0.09513(4) 0.34472(5) 0.0367(3) Uani 1 1 d . . .
Mo11 Mo 0.23416(5) 0.10919(4) 0.59101(5) 0.0394(3) Uani 1 1 d . . .
Mo12 Mo 0.13532(4) 0.12010(4) 0.40217(5) 0.0427(3) Uani 1 1 d . . .
P1 P 0.27464(12) 0.11418(10) 0.45043(13) 0.0279(7) Uani 1 1 d . . .
Zn1 Zn 0.23562(6) 0.09949(5) 0.31447(7) 0.0432(4) Uani 1 1 d . . .
Zn2 Zn 0.27970(6) 0.01695(5) 0.52239(6) 0.0355(4) Uani 1 1 d . . .
Zn3 Zn 0.40608(6) 0.15316(5) 0.46173(6) 0.0348(4) Uani 1 1 d . . .
Zn4 Zn 0.18201(7) 0.18692(5) 0.50137(7) 0.0470(4) Uani 1 1 d . . .
C1 C 0.2517(6) 0.1063(5) 0.1988(6) 0.056(4) Uani 1 1 d . . .
H1 H 0.2746 0.1276 0.2088 0.067 Uiso 1 1 calc R . .
C2 C 0.2520(8) 0.0940(6) 0.1478(7) 0.073(5) Uani 1 1 d . . .
H2 H 0.2740 0.1070 0.1235 0.088 Uiso 1 1 calc R . .
C3 C 0.2189(5) 0.0613(5) 0.1313(6) 0.042(3) Uani 1 1 d . . .
C4 C 0.1834(6) 0.0449(6) 0.1700(6) 0.062(5) Uani 1 1 d . . .
H4 H 0.1595 0.0242 0.1609 0.075 Uiso 1 1 calc R . .
C5 C 0.1856(6) 0.0606(5) 0.2211(7) 0.059(4) Uani 1 1 d . . .
H5 H 0.1617 0.0504 0.2457 0.070 Uiso 1 1 calc R . .
C6 C 0.2219(6) 0.0416(4) 0.0775(6) 0.042(4) Uani 1 1 d . . .
C7 C 0.0817(6) 0.1998(6) 0.5502(8) 0.081(7) Uani 1 1 d . . .
H7 H 0.0859 0.1718 0.5603 0.098 Uiso 1 1 calc R . .
C8 C 0.0353(7) 0.2210(6) 0.5602(8) 0.078(6) Uani 1 1 d . . .
H8 H 0.0082 0.2066 0.5767 0.093 Uiso 1 1 calc R . .
C9 C 0.0283(6) 0.2614(5) 0.5469(6) 0.054(4) Uani 1 1 d . . .
C10 C 0.0687(5) 0.2824(5) 0.5234(7) 0.059(5) Uani 1 1 d . . .
H10 H 0.0662 0.3105 0.5134 0.071 Uiso 1 1 calc R . .
C11 C 0.1133(6) 0.2593(5) 0.5153(7) 0.064(5) Uani 1 1 d . . .
H11 H 0.1416 0.2735 0.5008 0.077 Uiso 1 1 calc R . .
C12 C -0.0230(5) 0.2830(5) 0.5576(6) 0.044(4) Uani 1 1 d . . .
C13 C 0.0342(6) 0.4080(6) 0.6566(8) 0.072(6) Uani 1 1 d . . .
H13A H 0.0055 0.4052 0.6318 0.087 Uiso 1 1 calc R . .
H13B H 0.0196 0.4161 0.6907 0.087 Uiso 1 1 calc R . .
C14 C 0.0598(8) 0.3643(7) 0.6632(8) 0.085(6) Uani 1 1 d . . .
H14A H 0.0773 0.3568 0.6303 0.102 Uiso 1 1 calc R . .
H14B H 0.0859 0.3658 0.6910 0.102 Uiso 1 1 calc R . .
C15 C 0.0236(9) 0.3324(6) 0.6763(9) 0.090(7) Uani 1 1 d . . .
H15A H -0.0025 0.3313 0.6484 0.108 Uiso 1 1 calc R . .
H15B H 0.0060 0.3404 0.7089 0.108 Uiso 1 1 calc R . .
C16 C 0.0455(8) 0.2888(6) 0.6835(9) 0.093(7) Uani 1 1 d . . .
H16A H 0.0518 0.2763 0.6493 0.139 Uiso 1 1 calc R . .
H16B H 0.0210 0.2718 0.7029 0.139 Uiso 1 1 calc R . .
H16C H 0.0775 0.2904 0.7030 0.139 Uiso 1 1 calc R . .
C17 C 0.1067(6) 0.4553(5) 0.6805(6) 0.054(4) Uani 1 1 d . . .
H17A H 0.1278 0.4306 0.6876 0.065 Uiso 1 1 calc R . .
H17B H 0.0865 0.4607 0.7124 0.065 Uiso 1 1 calc R . .
C18 C 0.1440(7) 0.4928(5) 0.6727(7) 0.063(5) Uani 1 1 d . . .
H18A H 0.1648 0.4883 0.6410 0.075 Uiso 1 1 calc R . .
H18B H 0.1240 0.5184 0.6678 0.075 Uiso 1 1 calc R . .
C19 C 0.1790(7) 0.4976(5) 0.7197(7) 0.063(5) Uani 1 1 d . . .
H19A H 0.1581 0.5033 0.7510 0.075 Uiso 1 1 calc R . .
H19B H 0.1974 0.4713 0.7256 0.075 Uiso 1 1 calc R . .
C20 C 0.2155(8) 0.5302(6) 0.7129(8) 0.088(6) Uani 1 1 d . . .
H20A H 0.2319 0.5275 0.6787 0.132 Uiso 1 1 calc R . .
H20B H 0.2414 0.5286 0.7403 0.132 Uiso 1 1 calc R . .
H20C H 0.1981 0.5569 0.7149 0.132 Uiso 1 1 calc R . .
C21 C 0.0987(7) 0.4337(6) 0.5865(7) 0.064(5) Uani 1 1 d . . .
H21A H 0.1165 0.4590 0.5747 0.077 Uiso 1 1 calc R . .
H21B H 0.1252 0.4130 0.5950 0.077 Uiso 1 1 calc R . .
C22 C 0.0670(9) 0.4172(6) 0.5408(7) 0.085(7) Uani 1 1 d . . .
H22A H 0.0415 0.4382 0.5305 0.101 Uiso 1 1 calc R . .
H22B H 0.0484 0.3922 0.5521 0.101 Uiso 1 1 calc R . .
C23 C 0.1010(9) 0.4066(7) 0.4933(10) 0.104(7) Uani 1 1 d U . .
H23A H 0.1213 0.4311 0.4829 0.125 Uiso 1 1 calc R . .
H23B H 0.1249 0.3840 0.5023 0.125 Uiso 1 1 calc R . .
C24 C 0.0674(14) 0.3938(11) 0.4502(13) 0.173(12) Uani 1 1 d U . .
H24A H 0.0506 0.3678 0.4594 0.260 Uiso 1 1 calc R . .
H24B H 0.0878 0.3899 0.4185 0.260 Uiso 1 1 calc R . .
H24C H 0.0416 0.4151 0.4441 0.260 Uiso 1 1 calc R . .
C25 C 0.0328(6) 0.4830(6) 0.6254(8) 0.077(6) Uani 1 1 d . . .
H25A H 0.0541 0.5054 0.6108 0.092 Uiso 1 1 calc R . .
H25B H 0.0082 0.4748 0.5980 0.092 Uiso 1 1 calc R . .
C26 C 0.0039(7) 0.4998(6) 0.6698(7) 0.070(5) Uani 1 1 d . . .
H26A H 0.0279 0.5112 0.6958 0.084 Uiso 1 1 calc R . .
H26B H -0.0157 0.4773 0.6866 0.084 Uiso 1 1 calc R . .
C27 C -0.0330(9) 0.5338(7) 0.6520(9) 0.093(7) Uani 1 1 d . . .
H27A H -0.0125 0.5570 0.6384 0.112 Uiso 1 1 calc R . .
H27B H -0.0534 0.5229 0.6226 0.112 Uiso 1 1 calc R . .
C28 C -0.0692(10) 0.5506(9) 0.6922(10) 0.126(9) Uani 1 1 d U . .
H28A H -0.0842 0.5277 0.7120 0.189 Uiso 1 1 calc R . .
H28B H -0.0963 0.5662 0.6749 0.189 Uiso 1 1 calc R . .
H28C H -0.0506 0.5688 0.7161 0.189 Uiso 1 1 calc R . .
C29 C 0.2438(11) 0.1802(7) 0.8375(11) 0.119(9) Uani 1 1 d . A .
H29A H 0.2187 0.1991 0.8536 0.142 Uiso 1 1 calc R . .
H29B H 0.2780 0.1930 0.8410 0.142 Uiso 1 1 calc R . .
C30 C 0.2433(12) 0.1378(7) 0.8682(14) 0.153(12) Uani 1 1 d U . .
H30A H 0.2622 0.1166 0.8482 0.183 Uiso 1 1 calc R . .
H30B H 0.2077 0.1281 0.8725 0.183 Uiso 1 1 calc R . .
C31 C 0.2695(15) 0.1438(13) 0.9248(16) 0.188(14) Uani 1 1 d U . .
H31A H 0.3070 0.1409 0.9221 0.225 Uiso 1 1 calc R . .
H31B H 0.2617 0.1716 0.9387 0.225 Uiso 1 1 calc R . .
C32 C 0.248(2) 0.1117(17) 0.9598(18) 0.27(2) Uani 1 1 d U . .
H32A H 0.2208 0.0970 0.9419 0.398 Uiso 1 1 calc R . .
H32B H 0.2349 0.1247 0.9914 0.398 Uiso 1 1 calc R . .
H32C H 0.2754 0.0922 0.9692 0.398 Uiso 1 1 calc R . .
C33 C 0.2713(10) 0.1531(8) 0.7484(11) 0.124(10) Uani 1 1 d . A .
H33A H 0.2614 0.1532 0.7111 0.149 Uiso 1 1 calc R . .
H33B H 0.2717 0.1240 0.7601 0.149 Uiso 1 1 calc R . .
C34 C 0.3274(10) 0.1707(10) 0.7528(13) 0.136(10) Uani 1 1 d . . .
H34A H 0.3290 0.1989 0.7379 0.163 Uiso 1 1 calc R . .
H34B H 0.3379 0.1721 0.7898 0.163 Uiso 1 1 calc R . .
C35 C 0.3620(12) 0.1426(9) 0.7235(11) 0.119(9) Uani 1 1 d . . .
H35 H 0.3494 0.1180 0.7082 0.142 Uiso 1 1 calc R . .
C36 C 0.4144(14) 0.1536(9) 0.7190(16) 0.201(18) Uani 1 1 d . . .
H36A H 0.4218 0.1617 0.6830 0.302 Uiso 1 1 calc R . .
H36B H 0.4356 0.1299 0.7285 0.302 Uiso 1 1 calc R . .
H36C H 0.4219 0.1766 0.7425 0.302 Uiso 1 1 calc R . .
C37 C 0.1782(11) 0.1545(9) 0.7713(12) 0.133(9) Uani 1 1 d U A .
H37A H 0.1817 0.1265 0.7863 0.160 Uiso 1 1 calc R . .
H37B H 0.1740 0.1507 0.7332 0.160 Uiso 1 1 calc R . .
C38 C 0.1228(15) 0.1724(12) 0.7927(15) 0.176(12) Uani 1 1 d U . .
C39A C 0.083(3) 0.142(2) 0.794(3) 0.161(14) Uani 0.50 1 d PDU A 1
C40A C 0.032(3) 0.132(2) 0.826(3) 0.165(14) Uani 0.50 1 d PDU A 1
C39B C 0.074(3) 0.159(2) 0.761(3) 0.161(14) Uani 0.50 1 d PDU A 2
C40B C 0.031(2) 0.169(2) 0.804(3) 0.162(14) Uani 0.50 1 d PDU A 2
C41 C 0.2279(9) 0.2201(7) 0.7581(9) 0.094(7) Uani 1 1 d . A .
H41A H 0.2611 0.2336 0.7651 0.113 Uiso 1 1 calc R . .
H41B H 0.2019 0.2348 0.7791 0.113 Uiso 1 1 calc R . .
C42 C 0.2148(12) 0.2273(9) 0.6992(10) 0.129(10) Uani 1 1 d . . .
H42A H 0.2385 0.2105 0.6779 0.155 Uiso 1 1 calc R . .
H42B H 0.1799 0.2169 0.6927 0.155 Uiso 1 1 calc R . .
C43 C 0.2178(11) 0.2725(9) 0.6802(12) 0.120(9) Uani 1 1 d U . .
H43 H 0.2276 0.2946 0.7023 0.144 Uiso 1 1 calc R . .
C44 C 0.2050(11) 0.2779(9) 0.6283(11) 0.134(10) Uani 1 1 d . . .
H44A H 0.2163 0.2540 0.6081 0.201 Uiso 1 1 calc R . .
H44B H 0.2216 0.3028 0.6149 0.201 Uiso 1 1 calc R . .
H44C H 0.1679 0.2809 0.6252 0.201 Uiso 1 1 calc R . .
C45 C 0.0062(15) 0.2470(11) 0.3039(14) 0.181(14) Uani 1 1 d U . .
H45A H 0.0355 0.2652 0.2959 0.217 Uiso 1 1 calc R . .
H45B H -0.0247 0.2645 0.3040 0.217 Uiso 1 1 calc R . .
C46 C 0.013(2) 0.2309(16) 0.357(2) 0.25(2) Uani 1 1 d U . .
H46A H -0.0200 0.2229 0.3719 0.304 Uiso 1 1 calc R . .
H46B H 0.0357 0.2063 0.3560 0.304 Uiso 1 1 calc R . .
C47 C 0.0360(18) 0.2627(15) 0.3865(19) 0.23(2) Uani 1 1 d U . .
H47A H 0.0529 0.2844 0.3656 0.281 Uiso 1 1 calc R . .
H47B H 0.0582 0.2528 0.4151 0.281 Uiso 1 1 calc R . .
C48 C -0.0271(19) 0.2751(15) 0.4061(19) 0.230(19) Uani 1 1 d U . .
N1 N 0.2199(4) 0.0896(4) 0.2374(5) 0.045(3) Uani 1 1 d U . .
N2 N 0.1196(4) 0.2203(4) 0.5259(5) 0.047(3) Uani 1 1 d U . .
N3 N 0.0693(4) 0.4441(4) 0.6371(5) 0.041(3) Uani 1 1 d U . .
N4 N 0.2312(8) 0.1756(7) 0.7786(9) 0.113(6) Uani 1 1 d U . .
N5 N 0.0000 0.2099(16) 0.2500 0.194(17) Uani 1 2 d SU . .
O1 O 0.3484(3) 0.0416(2) 0.5268(3) 0.0283(19) Uani 1 1 d U . .
O2 O 0.3056(3) 0.0856(3) 0.6074(3) 0.036(2) Uani 1 1 d U . .
O3 O 0.3669(3) 0.1516(3) 0.5778(4) 0.040(2) Uani 1 1 d U . .
O4 O 0.2493(3) 0.2115(3) 0.5132(3) 0.034(2) Uani 1 1 d U . .
O5 O 0.2769(3) 0.1565(2) 0.4194(3) 0.0285(19) Uani 1 1 d U . .
O6 O 0.3133(3) 0.0836(3) 0.4231(3) 0.031(2) Uani 1 1 d U . .
O7 O 0.2886(3) 0.1237(3) 0.5085(3) 0.035(2) Uani 1 1 d U . .
O8 O 0.2196(3) 0.0950(3) 0.4474(3) 0.032(2) Uani 1 1 d U . .
O9 O 0.2042(4) 0.1020(3) 0.6490(4) 0.049(3) Uani 1 1 d U . .
O10 O 0.0790(4) 0.1343(3) 0.3736(4) 0.061(3) Uani 1 1 d U . .
O11 O 0.3296(4) 0.2349(3) 0.5898(4) 0.059(3) Uani 1 1 d U . .
O12 O 0.1631(4) 0.2259(4) 0.3331(4) 0.065(3) Uani 1 1 d U . .
O13 O 0.4184(3) 0.0695(3) 0.4016(3) 0.041(2) Uani 1 1 d U . .
O14 O 0.3683(4) 0.1909(4) 0.2870(4) 0.059(3) Uani 1 1 d U . .
O15 O 0.1685(4) -0.0223(3) 0.3833(4) 0.062(3) Uani 1 1 d U . .
O16 O 0.1146(4) 0.0676(4) 0.5718(4) 0.057(3) Uani 1 1 d U . .
O17 O 0.3152(4) 0.2786(3) 0.4733(5) 0.062(3) Uani 1 1 d U . .
O18 O 0.3408(3) 0.2249(3) 0.3891(4) 0.040(2) Uani 1 1 d U . .
O19 O 0.1163(4) 0.1085(3) 0.4704(4) 0.051(3) Uani 1 1 d U . .
O20 O 0.2921(4) -0.0369(3) 0.3540(4) 0.054(3) Uani 1 1 d U . .
O21 O 0.2656(3) 0.1637(3) 0.6015(4) 0.040(2) Uani 1 1 d U . .
O22 O 0.3556(3) 0.0036(3) 0.4334(4) 0.042(2) Uani 1 1 d U . .
O23 O 0.1440(4) 0.0653(3) 0.3796(4) 0.047(2) Uani 1 1 d U . .
O24 O 0.2631(4) 0.1919(3) 0.3220(4) 0.046(2) Uani 1 1 d U . .
O25 O 0.2356(3) 0.2355(3) 0.4130(4) 0.043(2) Uani 1 1 d U . .
O26 O 0.2562(3) 0.0061(3) 0.4493(3) 0.037(2) Uani 1 1 d U . .
O27 O 0.2267(3) 0.0560(3) 0.5521(3) 0.0302(19) Uani 1 1 d U . .
O28 O 0.4013(3) 0.1009(3) 0.4989(3) 0.034(2) Uani 1 1 d U . .
O29 O 0.3865(3) 0.1463(3) 0.3864(3) 0.034(2) Uani 1 1 d U . .
O30 O 0.3085(3) 0.1173(3) 0.3157(4) 0.040(2) Uani 1 1 d U . .
O31 O 0.3555(3) 0.1944(2) 0.4902(3) 0.032(2) Uani 1 1 d U . .
O32 O 0.1579(3) 0.0257(3) 0.4794(4) 0.039(2) Uani 1 1 d U . .
O33 O 0.1889(3) 0.1382(3) 0.3470(3) 0.035(2) Uani 1 1 d U . .
O34 O 0.1640(3) 0.1747(3) 0.4274(4) 0.042(2) Uani 1 1 d U . .
O35 O 0.3429(4) 0.0393(3) 0.3375(4) 0.045(2) Uani 1 1 d U . .
O36 O 0.2397(3) 0.0445(3) 0.3480(4) 0.043(2) Uani 1 1 d U . .
O37 O 0.1813(3) 0.1372(3) 0.5456(4) 0.038(2) Uani 1 1 d U . .
O38 O 0.4475(4) 0.0186(3) 0.4856(4) 0.051(3) Uani 1 1 d U . .
O39 O 0.4127(4) 0.0770(3) 0.6093(4) 0.045(2) Uani 1 1 d U . .
O40 O 0.4178(3) 0.0966(3) 0.2941(3) 0.045(2) Uani 1 1 d U . .
O41 O 0.2692(4) 0.0338(3) 0.0634(4) 0.040(2) Uani 1 1 d U . .
O42 O 0.1812(4) 0.0334(4) 0.0537(4) 0.060(3) Uani 1 1 d U . .
O43 O -0.0565(4) 0.2641(3) 0.5825(4) 0.057(3) Uani 1 1 d U . .
O44 O -0.0258(4) 0.3201(3) 0.5374(4) 0.049(3) Uani 1 1 d U . .
C49 C 0.0433(17) 0.1817(15) 0.232(2) 0.25(2) Uani 1 1 d U . .
H49A H 0.0293 0.1642 0.2039 0.300 Uiso 1 1 calc R . .
H49B H 0.0510 0.1630 0.2617 0.300 Uiso 1 1 calc R . .
C50 C 0.105(2) 0.2020(19) 0.209(2) 0.30(2) Uani 1 1 d U . .
H50A H 0.1009 0.2229 0.1808 0.362 Uiso 1 1 calc R . .
H50B H 0.1266 0.2127 0.2370 0.362 Uiso 1 1 calc R . .
C51 C 0.124(3) 0.153(3) 0.185(3) 0.35(2) Uani 1 1 d U . .

loop_
_atom_site_aniso_label
_atom_site_aniso_U_11
_atom_site_aniso_U_22
_atom_site_aniso_U_33
_atom_site_aniso_U_23
_atom_site_aniso_U_13
_atom_site_aniso_U_12
C52 0.33(3) 0.33(3) 0.33(3) 0.003(10) 0.002(10) 0.007(10)
Mo1 0.0425(7) 0.0390(7) 0.0455(8) 0.0026(6) -0.0099(6) -0.0093(5)
Mo2 0.0327(7) 0.0437(7) 0.0422(7) 0.0115(6) -0.0006(5) 0.0007(5)
Mo3 0.0336(7) 0.0392(7) 0.0518(8) 0.0111(6) -0.0026(6) 0.0055(5)
Mo4 0.0264(6) 0.0521(8) 0.0480(8) 0.0085(6) 0.0014(6) -0.0025(5)
Mo5 0.0396(7) 0.0287(7) 0.0597(9) 0.0034(6) -0.0013(6) 0.0016(5)
Mo6 0.0301(6) 0.0330(7) 0.0399(7) 0.0034(5) 0.0023(5) 0.0061(5)
Mo7 0.0503(8) 0.0331(7) 0.0401(7) -0.0031(5) -0.0037(6) 0.0016(5)
Mo8 0.0403(7) 0.0363(7) 0.0469(8) -0.0077(6) -0.0013(6) 0.0020(5)
Mo9 0.0296(6) 0.0373(7) 0.0364(7) 0.0025(5) -0.0025(5) -0.0010(5)
Mo10 0.0338(7) 0.0447(7) 0.0317(7) 0.0037(5) 0.0038(5) 0.0060(5)
Mo11 0.0335(7) 0.0500(8) 0.0347(7) -0.0019(6) 0.0031(5) 0.0027(5)
Mo12 0.0264(6) 0.0496(8) 0.0521(8) 0.0083(6) -0.0063(6) -0.0005(5)
P1 0.0238(17) 0.0240(17) 0.0359(19) 0.0033(14) -0.0031(14) 0.0049(13)
Zn1 0.0436(10) 0.0486(10) 0.0374(10) 0.0004(8) -0.0058(8) 0.0009(8)
Zn2 0.0337(9) 0.0331(9) 0.0398(9) 0.0067(7) -0.0026(7) -0.0029(6)
Zn3 0.0279(8) 0.0334(9) 0.0431(9) 0.0070(7) -0.0022(7) -0.0039(6)
Zn4 0.0367(10) 0.0465(10) 0.0578(11) -0.0009(9) 0.0031(8) 0.0125(7)
C1 0.054(10) 0.064(11) 0.049(10) -0.001(8) -0.004(8) -0.007(8)
C2 0.087(14) 0.082(15) 0.050(11) -0.004(10) 0.003(10) 0.007(11)
C3 0.041(8) 0.042(9) 0.044(9) 0.002(7) -0.007(7) 0.003(6)
C4 0.048(10) 0.086(14) 0.054(10) -0.002(9) -0.008(8) -0.017(9)
C5 0.045(9) 0.060(11) 0.071(12) -0.018(9) -0.004(8) -0.014(8)
C6 0.053(10) 0.035(8) 0.037(8) -0.003(6) -0.014(7) -0.009(7)
C7 0.036(9) 0.058(11) 0.150(19) 0.043(12) 0.050(11) 0.016(8)
C8 0.067(12) 0.055(12) 0.110(16) 0.024(11) 0.037(11) 0.023(9)
C9 0.055(10) 0.054(10) 0.054(10) 0.010(8) -0.001(8) 0.023(8)
C10 0.022(8) 0.042(9) 0.112(14) 0.021(9) 0.011(8) 0.006(6)
C11 0.033(9) 0.060(11) 0.100(14) 0.018(10) 0.003(9) 0.014(7)
C12 0.026(7) 0.048(9) 0.060(10) 0.015(7) 0.004(7) 0.001(6)
C13 0.042(10) 0.071(13) 0.104(15) 0.033(11) -0.017(10) -0.018(9)
C14 0.093(15) 0.104(18) 0.056(12) 0.001(11) 0.000(11) -0.021(13)
C15 0.127(18) 0.052(12) 0.092(15) 0.033(11) -0.024(13) -0.034(12)
C16 0.106(17) 0.070(14) 0.103(17) 0.008(12) 0.018(14) -0.005(12)
C17 0.062(10) 0.050(10) 0.051(10) 0.011(8) -0.006(8) -0.013(8)
C18 0.072(12) 0.050(11) 0.066(12) 0.007(8) 0.003(10) 0.003(8)
C19 0.077(12) 0.051(11) 0.060(11) 0.017(8) 0.005(10) -0.001(9)
C20 0.095(15) 0.069(14) 0.099(16) -0.003(12) -0.030(13) -0.022(11)
C21 0.066(12) 0.059(12) 0.068(12) 0.009(9) -0.010(9) -0.001(9)
C22 0.16(2) 0.039(10) 0.054(11) 0.003(8) -0.019(13) -0.008(11)
C23 0.118(10) 0.082(10) 0.113(10) 0.013(8) 0.016(8) -0.008(8)
C24 0.184(14) 0.168(15) 0.166(14) 0.002(9) -0.029(9) 0.002(9)
C25 0.026(9) 0.109(16) 0.096(15) -0.020(12) -0.019(9) -0.012(9)
C26 0.076(13) 0.061(12) 0.072(13) 0.016(9) 0.015(10) 0.009(9)
C27 0.100(16) 0.069(14) 0.111(18) -0.021(12) -0.027(14) 0.005(12)
C28 0.126(12) 0.124(12) 0.128(12) 0.006(9) 0.015(9) 0.017(9)
C29 0.15(2) 0.059(15) 0.14(2) -0.009(14) -0.032(19) 0.038(14)
C30 0.18(3) 0.052(15) 0.22(3) -0.029(19) -0.04(2) 0.016(16)
C31 0.196(16) 0.183(17) 0.184(16) -0.002(10) -0.006(9) 0.000(10)
C32 0.27(3) 0.26(3) 0.26(3) 0.004(10) 0.005(10) -0.002(10)
C33 0.13(2) 0.12(2) 0.12(2) -0.069(18) 0.018(18) 0.022(17)
C34 0.09(2) 0.14(3) 0.17(3) -0.04(2) -0.01(2) 0.012(18)
C35 0.14(2) 0.11(2) 0.11(2) -0.022(16) -0.004(18) -0.042(19)
C36 0.24(4) 0.10(2) 0.27(5) -0.04(3) 0.05(4) -0.08(3)
C37 0.139(11) 0.124(12) 0.138(12) -0.004(9) -0.005(9) -0.002(9)
C38 0.173(13) 0.175(15) 0.182(15) -0.014(10) 0.007(9) 0.020(9)
C39A 0.158(15) 0.162(15) 0.162(15) 0.000(7) 0.004(7) 0.001(7)
C40A 0.163(16) 0.165(16) 0.168(16) 0.000(8) 0.001(8) -0.001(8)
C39B 0.159(15) 0.161(15) 0.162(15) 0.000(7) 0.004(7) 0.001(7)
C40B 0.161(16) 0.163(16) 0.162(16) 0.002(8) 0.004(8) 0.003(8)
C41 0.096(16) 0.095(18) 0.092(17) -0.017(13) 0.013(13) 0.005(13)
C42 0.17(3) 0.12(2) 0.10(2) -0.032(17) 0.009(18) 0.006(19)
C43 0.137(12) 0.108(12) 0.114(12) -0.013(9) 0.001(9) -0.003(9)
C44 0.15(3) 0.12(2) 0.13(2) 0.008(19) 0.01(2) 0.051(18)
C45 0.186(16) 0.181(16) 0.177(16) -0.002(10) -0.010(10) -0.004(10)
C46 0.25(2) 0.25(2) 0.25(2) 0.003(10) -0.002(10) -0.003(10)
C47 0.24(2) 0.24(2) 0.23(2) -0.004(10) -0.003(10) 0.001(10)
C48 0.23(2) 0.23(2) 0.23(2) -0.006(10) -0.005(10) 0.003(10)
N1 0.043(6) 0.059(7) 0.034(6) 0.001(5) -0.006(5) 0.015(5)
N2 0.034(6) 0.041(6) 0.065(7) 0.005(5) 0.010(5) 0.017(5)
N3 0.039(6) 0.038(6) 0.047(6) 0.002(5) -0.005(5) -0.004(5)
N4 0.115(10) 0.101(10) 0.122(10) -0.025(8) -0.009(8) 0.013(8)
N5 0.195(18) 0.191(18) 0.195(18) 0.000 -0.005(7) 0.000
O1 0.032(4) 0.022(4) 0.030(4) 0.010(3) 0.002(4) -0.001(3)
O2 0.028(4) 0.043(5) 0.038(5) 0.000(4) 0.003(4) 0.001(4)
O3 0.042(5) 0.039(5) 0.039(5) -0.004(4) -0.008(4) -0.005(4)
O4 0.035(5) 0.034(5) 0.034(4) 0.004(4) -0.002(4) 0.015(4)
O5 0.020(4) 0.024(4) 0.042(5) 0.001(4) -0.003(3) 0.006(3)
O6 0.036(4) 0.027(4) 0.029(4) 0.001(3) 0.003(4) -0.007(3)
O7 0.033(4) 0.036(5) 0.036(5) -0.001(4) 0.006(4) -0.003(4)
O8 0.028(4) 0.034(5) 0.035(5) -0.006(4) -0.016(4) -0.003(3)
O9 0.044(5) 0.059(6) 0.044(5) 0.000(4) 0.000(4) 0.000(4)
O10 0.049(6) 0.065(6) 0.071(6) 0.015(5) -0.008(5) 0.000(5)
O11 0.056(6) 0.052(6) 0.068(6) -0.012(5) -0.002(5) -0.009(5)
O12 0.059(6) 0.076(7) 0.060(6) 0.014(5) -0.004(5) 0.021(5)
O13 0.040(5) 0.043(5) 0.038(5) -0.007(4) 0.005(4) 0.006(4)
O14 0.060(6) 0.069(6) 0.049(5) 0.010(5) -0.003(5) 0.004(5)
O15 0.062(6) 0.053(6) 0.071(6) 0.001(5) -0.011(5) -0.019(5)
O16 0.046(5) 0.070(6) 0.057(6) 0.010(5) -0.005(5) -0.010(5)
O17 0.066(6) 0.046(6) 0.074(6) 0.000(5) -0.014(5) -0.002(5)
O18 0.041(5) 0.024(4) 0.055(5) 0.015(4) -0.011(4) -0.009(4)
O19 0.031(5) 0.050(5) 0.072(6) 0.002(5) -0.001(4) 0.010(4)
O20 0.064(6) 0.037(5) 0.060(6) -0.007(4) -0.001(5) 0.001(4)
O21 0.036(5) 0.038(5) 0.046(5) 0.000(4) -0.001(4) 0.007(4)
O22 0.043(5) 0.038(5) 0.045(5) -0.002(4) 0.000(4) -0.002(4)
O23 0.042(5) 0.054(6) 0.046(5) 0.006(4) -0.006(4) 0.000(4)
O24 0.038(5) 0.055(6) 0.045(5) 0.008(4) -0.001(4) 0.004(4)
O25 0.040(5) 0.041(5) 0.049(5) -0.002(4) -0.001(4) 0.002(4)
O26 0.037(5) 0.024(4) 0.051(5) 0.002(4) -0.008(4) -0.002(3)
O27 0.019(4) 0.033(4) 0.039(5) 0.002(4) -0.005(3) -0.007(3)
O28 0.033(4) 0.029(4) 0.039(5) 0.009(4) -0.009(4) -0.005(3)
O29 0.026(4) 0.036(5) 0.039(5) 0.013(4) 0.004(4) -0.004(3)
O30 0.037(5) 0.045(5) 0.037(5) 0.009(4) -0.006(4) 0.001(4)
O31 0.037(5) 0.020(4) 0.039(5) 0.000(4) -0.002(4) -0.005(3)
O32 0.036(5) 0.032(5) 0.049(5) 0.010(4) -0.002(4) -0.010(4)
O33 0.027(4) 0.039(5) 0.039(5) 0.003(4) -0.004(4) 0.004(4)
O34 0.035(5) 0.034(5) 0.055(5) 0.001(4) 0.006(4) 0.008(4)
O35 0.046(5) 0.053(6) 0.036(5) -0.006(4) 0.006(4) 0.008(4)
O36 0.041(5) 0.045(5) 0.042(5) 0.001(4) -0.006(4) -0.001(4)
O37 0.034(4) 0.037(5) 0.041(5) 0.002(4) 0.004(4) 0.009(4)
O38 0.046(5) 0.055(6) 0.051(5) 0.006(5) 0.005(4) 0.016(4)
O39 0.046(5) 0.044(5) 0.045(5) 0.009(4) -0.011(4) 0.000(4)
O40 0.043(5) 0.064(6) 0.026(4) 0.005(4) 0.007(4) 0.004(4)
O41 0.041(5) 0.035(5) 0.045(5) -0.009(4) -0.004(4) 0.007(4)
O42 0.055(6) 0.066(6) 0.059(6) -0.023(5) -0.003(5) 0.015(5)
O43 0.046(5) 0.053(6) 0.071(6) 0.007(5) 0.009(5) 0.006(5)
O44 0.039(5) 0.046(5) 0.063(6) 0.009(5) 0.000(4) 0.012(4)
C49 0.24(2) 0.25(2) 0.25(2) 0.004(10) -0.001(10) 0.007(10)
C50 0.30(2) 0.30(2) 0.30(2) 0.0000(10) 0.0000(10) 0.0000(10)
C51 0.35(2) 0.35(2) 0.35(2) 0.0000(10) 0.0000(10) 0.0000(10)

loop_
_atom_type_symbol
_atom_type_description
_atom_type_scat_dispersion_real
_atom_type_scat_dispersion_imag
_atom_type_scat_source
C C 0.0033 0.0016 'International Tables Vol C Tables 4.2.6.8 and 6.1.1.4'
H H 0.0000 0.0000 'International Tables Vol C Tables 4.2.6.8 and 6.1.1.4'
N N 0.0061 0.0033 'International Tables Vol C Tables 4.2.6.8 and 6.1.1.4'
O O 0.0106 0.0060 'International Tables Vol C Tables 4.2.6.8 and 6.1.1.4'
P P 0.1023 0.0942 'International Tables Vol C Tables 4.2.6.8 and 6.1.1.4'
Zn Zn 0.2839 1.4301 'International Tables Vol C Tables 4.2.6.8 and 6.1.1.4'
Mo Mo -1.6832 0.6857 'International Tables Vol C Tables 4.2.6.8 and 6.1.1.4'

loop_
_geom_angle_atom_site_label_1
_geom_angle_atom_site_label_2
_geom_angle_atom_site_label_3
_geom_angle
_geom_angle_site_symmetry_1
_geom_angle_site_symmetry_3
O15 Mo1 O36 106.2(5) . .
O15 Mo1 O26 106.1(5) . .
O36 Mo1 O26 92.9(4) . .
O15 Mo1 O23 100.6(5) . .
O36 Mo1 O23 84.4(4) . .
O26 Mo1 O23 152.8(4) . .
O15 Mo1 O32 98.1(4) . .
O36 Mo1 O32 155.4(4) . .
O26 Mo1 O32 83.7(4) . .
O23 Mo1 O32 87.5(4) . .
O15 Mo1 Mo7 101.4(4) . .
O36 Mo1 Mo7 47.7(3) . .
O26 Mo1 Mo7 47.8(3) . .
O23 Mo1 Mo7 131.2(3) . .
O32 Mo1 Mo7 131.1(2) . .
O14 Mo2 O29 106.1(4) . .
O14 Mo2 O30 104.7(5) . .
O29 Mo2 O30 92.4(4) . .
O14 Mo2 O24 100.9(4) . .
O29 Mo2 O24 152.7(4) . .
O30 Mo2 O24 83.7(4) . .
O14 Mo2 O18 98.6(5) . .
O29 Mo2 O18 85.9(4) . .
O30 Mo2 O18 156.1(4) . .
O24 Mo2 O18 86.9(4) . .
O14 Mo2 Mo10 100.3(4) . .
O29 Mo2 Mo10 47.7(3) . .
O30 Mo2 Mo10 47.3(2) . .
O24 Mo2 Mo10 130.1(3) . .
O18 Mo2 Mo10 133.1(2) . .
O12 Mo3 O25 103.6(5) . .
O12 Mo3 O24 105.1(5) . .
O25 Mo3 O24 98.6(4) . .
O12 Mo3 O33 102.0(5) . .
O25 Mo3 O33 151.6(4) . .
O24 Mo3 O33 86.4(4) . .
O12 Mo3 O34 101.4(4) . .
O25 Mo3 O34 89.2(4) . .
O24 Mo3 O34 149.7(4) . .
O33 Mo3 O34 73.9(4) . .
O12 Mo3 Mo12 99.0(4) . .
O25 Mo3 Mo12 124.6(3) . .
O24 Mo3 Mo12 123.1(3) . .
O33 Mo3 Mo12 38.0(2) . .
O34 Mo3 Mo12 36.6(3) . .
O16 Mo4 O27 107.2(4) . .
O16 Mo4 O37 103.4(5) . .
O27 Mo4 O37 93.5(3) . .
O16 Mo4 O19 99.2(4) . .
O27 Mo4 O19 153.2(4) . .
O37 Mo4 O19 84.5(4) . .
O16 Mo4 O32 99.0(4) . .
O27 Mo4 O32 84.5(3) . .
O37 Mo4 O32 157.0(4) . .
O19 Mo4 O32 87.1(4) . .
O16 Mo4 Mo11 99.7(3) . .
O27 Mo4 Mo11 47.8(2) . .
O37 Mo4 Mo11 48.4(3) . .
O19 Mo4 Mo11 132.1(3) . .
O32 Mo4 Mo11 132.1(2) . .
O17 Mo5 O4 106.4(5) . .
O17 Mo5 O31 106.0(4) . .
O4 Mo5 O31 93.2(3) . .
O17 Mo5 O25 102.2(5) . .
O4 Mo5 O25 83.5(4) . .
O31 Mo5 O25 151.3(4) . .
O17 Mo5 O18 96.6(5) . .
O4 Mo5 O18 156.2(4) . .
O31 Mo5 O18 86.1(3) . .
O25 Mo5 O18 85.8(4) . .
O17 Mo5 Mo8 101.1(4) . .
O4 Mo5 Mo8 48.7(2) . .
O31 Mo5 Mo8 47.2(3) . .
O25 Mo5 Mo8 131.1(3) . .
O18 Mo5 Mo8 133.0(2) . .
O38 Mo6 O22 104.5(5) . .
O38 Mo6 O13 103.6(4) . .
O22 Mo6 O13 98.7(4) . .
O38 Mo6 O1 101.1(4) . .
O22 Mo6 O1 88.0(4) . .
O13 Mo6 O1 151.9(3) . .
O38 Mo6 O28 102.5(4) . .
O22 Mo6 O28 150.0(4) . .
O13 Mo6 O28 87.4(4) . .
O1 Mo6 O28 74.1(3) . .
O38 Mo6 Mo9 98.9(3) . .
O22 Mo6 Mo9 124.3(3) . .
O13 Mo6 Mo9 123.8(3) . .
O1 Mo6 Mo9 37.7(2) . .
O28 Mo6 Mo9 37.2(2) . .
O20 Mo7 O35 102.3(5) . .
O20 Mo7 O36 106.0(4) . .
O35 Mo7 O36 87.6(4) . .
O20 Mo7 O26 105.2(4) . .
O35 Mo7 O26 151.2(4) . .
O36 Mo7 O26 92.8(4) . .
O20 Mo7 O22 101.2(4) . .
O35 Mo7 O22 86.2(4) . .
O36 Mo7 O22 152.8(4) . .
O26 Mo7 O22 80.3(4) . .
O20 Mo7 Mo1 100.5(4) . .
O35 Mo7 Mo1 134.0(3) . .
O36 Mo7 Mo1 47.6(3) . .
O26 Mo7 Mo1 47.7(2) . .
O22 Mo7 Mo1 127.3(3) . .
O11 Mo8 O21 102.4(5) . .
O11 Mo8 O31 106.0(4) . .
O21 Mo8 O31 150.6(4) . .
O11 Mo8 O4 105.3(5) . .
O21 Mo8 O4 87.7(4) . .
O31 Mo8 O4 92.1(3) . .
O11 Mo8 O3 99.8(5) . .
O21 Mo8 O3 85.9(4) . .
O31 Mo8 O3 81.9(4) . .
O4 Mo8 O3 154.9(4) . .
O11 Mo8 Mo5 100.3(4) . .
O21 Mo8 Mo5 133.5(3) . .
O31 Mo8 Mo5 47.6(2) . .
O4 Mo8 Mo5 47.2(2) . .
O3 Mo8 Mo5 129.1(3) . .
O39 Mo9 O2 104.3(4) . .
O39 Mo9 O3 103.7(4) . .
O2 Mo9 O3 96.9(4) . .
O39 Mo9 O28 102.4(4) . .
O2 Mo9 O28 150.2(4) . .
O3 Mo9 O28 89.2(4) . .
O39 Mo9 O1 101.1(4) . .
O2 Mo9 O1 88.6(4) . .
O3 Mo9 O1 152.4(4) . .
O28 Mo9 O1 73.6(3) . .
O39 Mo9 Mo6 98.8(3) . .
O2 Mo9 Mo6 124.3(3) . .
O3 Mo9 Mo6 125.7(3) . .
O28 Mo9 Mo6 37.4(2) . .
O1 Mo9 Mo6 37.0(2) . .
O40 Mo10 O35 102.9(4) . .
O40 Mo10 O30 106.4(4) . .
O35 Mo10 O30 87.3(4) . .
O40 Mo10 O29 105.0(4) . .
O35 Mo10 O29 150.9(4) . .
O30 Mo10 O29 92.7(4) . .
O40 Mo10 O13 98.8(4) . .
O35 Mo10 O13 85.9(4) . .
O30 Mo10 O13 154.7(4) . .
O29 Mo10 O13 81.8(3) . .
O40 Mo10 Mo2 100.7(3) . .
O35 Mo10 Mo2 133.7(3) . .
O30 Mo10 Mo2 47.8(3) . .
O29 Mo10 Mo2 47.5(2) . .
O13 Mo10 Mo2 128.7(3) . .
O9 Mo11 O21 101.4(4) . .
O9 Mo11 O27 105.8(4) . .
O21 Mo11 O27 151.9(4) . .
O9 Mo11 O37 104.4(4) . .
O21 Mo11 O37 87.9(4) . .
O27 Mo11 O37 91.9(3) . .
O9 Mo11 O2 101.0(4) . .
O21 Mo11 O2 85.6(4) . .
O27 Mo11 O2 82.6(3) . .
O37 Mo11 O2 154.6(4) . .
O9 Mo11 Mo4 99.4(3) . .
O21 Mo11 Mo4 134.1(3) . .
O27 Mo11 Mo4 47.3(2) . .
O37 Mo11 Mo4 47.2(3) . .
O2 Mo11 Mo4 129.4(3) . .
O10 Mo12 O19 103.1(5) . .
O10 Mo12 O23 103.1(5) . .
O19 Mo12 O23 97.4(4) . .
O10 Mo12 O34 102.8(5) . .
O19 Mo12 O34 88.6(4) . .
O23 Mo12 O34 151.3(4) . .
O10 Mo12 O33 102.5(4) . .
O19 Mo12 O33 151.6(4) . .
O23 Mo12 O33 88.7(4) . .
O34 Mo12 O33 73.8(4) . .
O10 Mo12 Mo3 100.2(4) . .
O19 Mo12 Mo3 124.7(3) . .
O23 Mo12 Mo3 124.8(3) . .
O34 Mo12 Mo3 37.1(3) . .
O33 Mo12 Mo3 37.4(2) . .
O7 P1 O8 109.8(5) . .
O7 P1 O6 113.2(5) . .
O8 P1 O6 108.6(5) . .
O7 P1 O5 107.4(5) . .
O8 P1 O5 110.5(5) . .
O6 P1 O5 107.2(5) . .
O33 Zn1 O36 115.5(4) . .
O33 Zn1 O30 114.2(4) . .
O36 Zn1 O30 101.7(4) . .
O33 Zn1 N1 112.9(4) . .
O36 Zn1 N1 106.8(5) . .
O30 Zn1 N1 104.6(4) . .
O41 Zn2 O1 115.7(4) 8_556 .
O41 Zn2 O26 108.0(4) 8_556 .
O1 Zn2 O26 113.9(4) . .
O41 Zn2 O27 103.0(4) 8_556 .
O1 Zn2 O27 110.6(3) . .
O26 Zn2 O27 104.5(3) . .
O28 Zn3 O44 115.7(4) . 3_556
O28 Zn3 O29 110.9(4) . .
O44 Zn3 O29 106.8(4) 3_556 .
O28 Zn3 O31 110.9(4) . .
O44 Zn3 O31 107.2(4) 3_556 .
O29 Zn3 O31 104.7(3) . .
O4 Zn4 O37 104.7(4) . .
O4 Zn4 O34 116.2(4) . .
O37 Zn4 O34 112.5(4) . .
O4 Zn4 N2 117.0(4) . .
O37 Zn4 N2 104.3(4) . .
O34 Zn4 N2 101.9(4) . .
C2 C1 N1 124.4(16) . .
C2 C1 H1 117.8 . .
N1 C1 H1 117.8 . .
C1 C2 C3 119.7(18) . .
C1 C2 H2 120.1 . .
C3 C2 H2 120.1 . .
C2 C3 C4 117.0(15) . .
C2 C3 C6 123.2(14) . .
C4 C3 C6 119.6(13) . .
C5 C4 C3 118.3(15) . .
C5 C4 H4 120.8 . .
C3 C4 H4 120.8 . .
N1 C5 C4 124.1(16) . .
N1 C5 H5 117.9 . .
C4 C5 H5 117.9 . .
O42 C6 O41 128.7(13) . .
O42 C6 C3 119.1(14) . .
O41 C6 C3 112.1(12) . .
N2 C7 C8 118.3(16) . .
N2 C7 H7 120.8 . .
C8 C7 H7 120.8 . .
C9 C8 C7 122.3(17) . .
C9 C8 H8 118.9 . .
C7 C8 H8 118.9 . .
C8 C9 C10 118.3(14) . .
C8 C9 C12 120.5(15) . .
C10 C9 C12 121.3(14) . .
C9 C10 C11 115.9(15) . .
C9 C10 H10 122.1 . .
C11 C10 H10 122.1 . .
N2 C11 C10 126.3(16) . .
N2 C11 H11 116.8 . .
C10 C11 H11 116.8 . .
O43 C12 O44 127.9(13) . .
O43 C12 C9 118.8(14) . .
O44 C12 C9 113.3(12) . .
N3 C13 C14 117.1(14) . .
N3 C13 H13A 108.0 . .
C14 C13 H13A 108.0 . .
N3 C13 H13B 108.0 . .
C14 C13 H13B 108.0 . .
H13A C13 H13B 107.3 . .
C15 C14 C13 112.9(18) . .
C15 C14 H14A 109.0 . .
C13 C14 H14A 109.0 . .
C15 C14 H14B 109.0 . .
C13 C14 H14B 109.0 . .
H14A C14 H14B 107.8 . .
C14 C15 C16 116(2) . .
C14 C15 H15A 108.2 . .
C16 C15 H15A 108.2 . .
C14 C15 H15B 108.2 . .
C16 C15 H15B 108.2 . .
H15A C15 H15B 107.4 . .
C15 C16 H16A 109.5 . .
C15 C16 H16B 109.5 . .
H16A C16 H16B 109.5 . .
C15 C16 H16C 109.5 . .
H16A C16 H16C 109.5 . .
H16B C16 H16C 109.5 . .
N3 C17 C18 119.5(12) . .
N3 C17 H17A 107.5 . .
C18 C17 H17A 107.5 . .
N3 C17 H17B 107.5 . .
C18 C17 H17B 107.5 . .
H17A C17 H17B 107.0 . .
C19 C18 C17 110.8(13) . .
C19 C18 H18A 109.5 . .
C17 C18 H18A 109.5 . .
C19 C18 H18B 109.5 . .
C17 C18 H18B 109.5 . .
H18A C18 H18B 108.1 . .
C20 C19 C18 112.4(15) . .
C20 C19 H19A 109.1 . .
C18 C19 H19A 109.1 . .
C20 C19 H19B 109.1 . .
C18 C19 H19B 109.1 . .
H19A C19 H19B 107.9 . .
C19 C20 H20A 109.5 . .
C19 C20 H20B 109.5 . .
H20A C20 H20B 109.5 . .
C19 C20 H20C 109.5 . .
H20A C20 H20C 109.5 . .
H20B C20 H20C 109.5 . .
C22 C21 N3 116.5(15) . .
C22 C21 H21A 108.2 . .
N3 C21 H21A 108.2 . .
C22 C21 H21B 108.2 . .
N3 C21 H21B 108.2 . .
H21A C21 H21B 107.3 . .
C21 C22 C23 111.5(19) . .
C21 C22 H22A 109.3 . .
C23 C22 H22A 109.3 . .
C21 C22 H22B 109.3 . .
C23 C22 H22B 109.3 . .
H22A C22 H22B 108.0 . .
C24 C23 C22 108(2) . .
C24 C23 H23A 110.1 . .
C22 C23 H23A 110.1 . .
C24 C23 H23B 110.1 . .
C22 C23 H23B 110.1 . .
H23A C23 H23B 108.4 . .
C23 C24 H24A 109.5 . .
C23 C24 H24B 109.5 . .
H24A C24 H24B 109.5 . .
C23 C24 H24C 109.5 . .
H24A C24 H24C 109.5 . .
H24B C24 H24C 109.5 . .
C26 C25 N3 116.8(15) . .
C26 C25 H25A 108.1 . .
N3 C25 H25A 108.1 . .
C26 C25 H25B 108.1 . .
N3 C25 H25B 108.1 . .
H25A C25 H25B 107.3 . .
C25 C26 C27 111.1(16) . .
C25 C26 H26A 109.4 . .
C27 C26 H26A 109.4 . .
C25 C26 H26B 109.4 . .
C27 C26 H26B 109.4 . .
H26A C26 H26B 108.0 . .
C28 C27 C26 117(2) . .
C28 C27 H27A 108.1 . .
C26 C27 H27A 108.1 . .
C28 C27 H27B 108.1 . .
C26 C27 H27B 108.1 . .
H27A C27 H27B 107.3 . .
C27 C28 H28A 109.5 . .
C27 C28 H28B 109.5 . .
H28A C28 H28B 109.5 . .
C27 C28 H28C 109.5 . .
H28A C28 H28C 109.5 . .
H28B C28 H28C 109.5 . .
N4 C29 C30 113(2) . .
N4 C29 H29A 108.9 . .
C30 C29 H29A 108.9 . .
N4 C29 H29B 108.9 . .
C30 C29 H29B 108.9 . .
H29A C29 H29B 107.7 . .
C29 C30 C31 110(2) . .
C29 C30 H30A 109.7 . .
C31 C30 H30A 109.7 . .
C29 C30 H30B 109.7 . .
C31 C30 H30B 109.7 . .
H30A C30 H30B 108.2 . .
C32 C31 C30 107(4) . .
C32 C31 H31A 110.2 . .
C30 C31 H31A 110.2 . .
C32 C31 H31B 110.2 . .
C30 C31 H31B 110.2 . .
H31A C31 H31B 108.5 . .
C31 C32 H32A 109.5 . .
C31 C32 H32B 109.5 . .
H32A C32 H32B 109.5 . .
C31 C32 H32C 109.5 . .
H32A C32 H32C 109.5 . .
H32B C32 H32C 109.5 . .
N4 C33 C34 116(2) . .
N4 C33 H33A 108.3 . .
C34 C33 H33A 108.3 . .
N4 C33 H33B 108.3 . .
C34 C33 H33B 108.3 . .
H33A C33 H33B 107.4 . .
C35 C34 C33 108(2) . .
C35 C34 H34A 110.1 . .
C33 C34 H34A 110.1 . .
C35 C34 H34B 110.1 . .
C33 C34 H34B 110.1 . .
H34A C34 H34B 108.4 . .
C36 C35 C34 118(3) . .
C36 C35 H35 120.8 . .
C34 C35 H35 120.8 . .
C35 C36 H36A 109.5 . .
C35 C36 H36B 109.5 . .
H36A C36 H36B 109.5 . .
C35 C36 H36C 109.5 . .
H36A C36 H36C 109.5 . .
H36B C36 H36C 109.5 . .
N4 C37 C38 126(3) . .
N4 C37 H37A 105.9 . .
C38 C37 H37A 105.9 . .
N4 C37 H37B 105.9 . .
C38 C37 H37B 105.9 . .
H37A C37 H37B 106.2 . .
C39A C38 C39B 39(4) . .
C39A C38 C37 113(4) . .
C39B C38 C37 116(3) . .
C38 C39A C40A 138(7) . .
C38 C39B C40B 100(5) . .
N4 C41 C42 119(2) . .
N4 C41 H41A 107.6 . .
C42 C41 H41A 107.6 . .
N4 C41 H41B 107.6 . .
C42 C41 H41B 107.6 . .
H41A C41 H41B 107.1 . .
C43 C42 C41 116(2) . .
C43 C42 H42A 108.4 . .
C41 C42 H42A 108.4 . .
C43 C42 H42B 108.4 . .
C41 C42 H42B 108.4 . .
H42A C42 H42B 107.4 . .
C44 C43 C42 114(3) . .
C44 C43 H43 122.9 . .
C42 C43 H43 122.9 . .
C43 C44 H44A 109.5 . .
C43 C44 H44B 109.5 . .
H44A C44 H44B 109.5 . .
C43 C44 H44C 109.5 . .
H44A C44 H44C 109.5 . .
H44B C44 H44C 109.5 . .
C46 C45 N5 118(3) . .
C46 C45 H45A 107.8 . .
N5 C45 H45A 107.8 . .
C46 C45 H45B 107.8 . .
N5 C45 H45B 107.8 . .
H45A C45 H45B 107.1 . .
C47 C46 C45 107(4) . .
C47 C46 H46A 110.3 . .
C45 C46 H46A 110.3 . .
C47 C46 H46B 110.3 . .
C45 C46 H46B 110.3 . .
H46A C46 H46B 108.6 . .
C46 C47 C48 86(4) . .
C46 C47 H47A 114.4 . .
C48 C47 H47A 114.4 . .
C46 C47 H47B 114.4 . .
C48 C47 H47B 114.4 . .
H47A C47 H47B 111.5 . .
C5 N1 C1 116.1(13) . .
C5 N1 Zn1 122.5(11) . .
C1 N1 Zn1 120.1(10) . .
C11 N2 C7 118.8(13) . .
C11 N2 Zn4 123.2(11) . .
C7 N2 Zn4 117.8(10) . .
C17 N3 C21 110.0(11) . .
C17 N3 C13 108.8(11) . .
C21 N3 C13 113.4(13) . .
C17 N3 C25 109.3(12) . .
C21 N3 C25 108.0(12) . .
C13 N3 C25 107.2(12) . .
C33 N4 C41 109(2) . .
C33 N4 C29 114(2) . .
C41 N4 C29 104.8(18) . .
C33 N4 C37 110(2) . .
C41 N4 C37 109(2) . .
C29 N4 C37 110(2) . .
C49 N5 C49 106(5) 4 .
C49 N5 C45 103(2) 4 .
C49 N5 C45 123(2) . .
C49 N5 C45 123(2) 4 4
C49 N5 C45 103(2) . 4
C45 N5 C45 98(4) . 4
Zn2 O1 Mo6 121.1(4) . .
Zn2 O1 Mo9 123.5(4) . .
Mo6 O1 Mo9 105.3(3) . .
Mo9 O2 Mo11 126.4(5) . .
Mo9 O3 Mo8 126.3(4) . .
Zn4 O4 Mo5 127.4(4) . .
Zn4 O4 Mo8 133.5(5) . .
Mo5 O4 Mo8 84.1(3) . .
Mo6 O13 Mo10 125.8(5) . .
Mo5 O18 Mo2 121.7(4) . .
Mo12 O19 Mo4 126.0(5) . .
Mo11 O21 Mo8 127.5(5) . .
Mo6 O22 Mo7 127.6(5) . .
Mo12 O23 Mo1 127.6(5) . .
Mo3 O24 Mo2 127.8(5) . .
Mo3 O25 Mo5 128.0(5) . .
Zn2 O26 Mo1 135.2(5) . .
Zn2 O26 Mo7 129.3(4) . .
Mo1 O26 Mo7 84.5(3) . .
Mo4 O27 Mo11 85.0(3) . .
Mo4 O27 Zn2 135.0(4) . .
Mo11 O27 Zn2 131.1(4) . .
Zn3 O28 Mo9 123.2(4) . .
Zn3 O28 Mo6 124.3(4) . .
Mo9 O28 Mo6 105.3(4) . .
Mo2 O29 Mo10 84.8(3) . .
Mo2 O29 Zn3 134.9(5) . .
Mo10 O29 Zn3 130.4(4) . .
Mo10 O30 Zn1 135.9(5) . .
Mo10 O30 Mo2 84.9(3) . .
Zn1 O30 Mo2 126.4(5) . .
Mo8 O31 Mo5 85.2(3) . .
Mo8 O31 Zn3 131.2(4) . .
Mo5 O31 Zn3 134.9(5) . .
Mo1 O32 Mo4 120.8(4) . .
Zn1 O33 Mo3 124.4(4) . .
Zn1 O33 Mo12 122.4(4) . .
Mo3 O33 Mo12 104.6(4) . .
Zn4 O34 Mo12 124.3(5) . .
Zn4 O34 Mo3 120.7(5) . .
Mo12 O34 Mo3 106.3(4) . .
Mo7 O35 Mo10 129.7(5) . .
Zn1 O36 Mo1 127.0(5) . .
Zn1 O36 Mo7 135.3(5) . .
Mo1 O36 Mo7 84.7(4) . .
Zn4 O37 Mo4 128.6(5) . .
Zn4 O37 Mo11 133.7(5) . .
Mo4 O37 Mo11 84.3(3) . .
C6 O41 Zn2 115.9(8) . 8
C12 O44 Zn3 116.6(9) . 3_456
N5 C49 C50 122(4) . .
N5 C49 H49A 106.8 . .
C50 C49 H49A 106.8 . .
N5 C49 H49B 106.8 . .
C50 C49 H49B 106.8 . .
H49A C49 H49B 106.6 . .
C51 C50 C49 93(4) . .
C51 C50 H50A 113.1 . .
C49 C50 H50A 113.1 . .
C51 C50 H50B 113.1 . .
C49 C50 H50B 113.1 . .
H50A C50 H50B 110.5 . .
C52 C51 C50 94(7) . .

loop_
_geom_bond_atom_site_label_1
_geom_bond_atom_site_label_2
_geom_bond_distance
_geom_bond_site_symmetry_2
C52 C51 1.22(9) .
Mo1 O15 1.699(10) .
Mo1 O36 1.968(9) .
Mo1 O26 1.971(8) .
Mo1 O23 2.002(9) .
Mo1 O32 2.084(9) .
Mo1 Mo7 2.6512(19) .
Mo2 O14 1.677(10) .
Mo2 O29 1.957(8) .
Mo2 O30 1.966(9) .
Mo2 O24 1.996(9) .
Mo2 O18 2.094(9) .
Mo2 Mo10 2.6442(18) .
Mo3 O12 1.691(10) .
Mo3 O25 1.816(9) .
Mo3 O24 1.835(9) .
Mo3 O33 2.009(9) .
Mo3 O34 2.014(9) .
Mo3 Mo12 3.2023(18) .
Mo4 O16 1.708(10) .
Mo4 O27 1.947(8) .
Mo4 O37 1.948(9) .
Mo4 O19 2.039(10) .
Mo4 O32 2.091(9) .
Mo4 Mo11 2.6399(18) .
Mo5 O17 1.667(11) .
Mo5 O4 1.950(9) .
Mo5 O31 1.958(8) .
Mo5 O25 2.034(9) .
Mo5 O18 2.062(10) .
Mo5 Mo8 2.6435(19) .
Mo6 O38 1.670(9) .
Mo6 O22 1.797(9) .
Mo6 O13 1.841(9) .
Mo6 O1 2.005(8) .
Mo6 O28 2.025(9) .
Mo6 Mo9 3.2131(17) .
Mo7 O20 1.680(10) .
Mo7 O35 1.886(9) .
Mo7 O36 1.969(9) .
Mo7 O26 1.973(9) .
Mo7 O22 2.037(9) .
Mo8 O11 1.665(10) .
Mo8 O21 1.935(9) .
Mo8 O31 1.947(9) .
Mo8 O4 1.996(8) .
Mo8 O3 2.021(9) .
Mo9 O39 1.685(9) .
Mo9 O2 1.815(8) .
Mo9 O3 1.830(9) .
Mo9 O28 2.016(9) .
Mo9 O1 2.036(8) .
Mo10 O40 1.711(9) .
Mo10 O35 1.946(10) .
Mo10 O30 1.950(8) .
Mo10 O29 1.963(9) .
Mo10 O13 2.014(9) .
Mo11 O9 1.665(10) .
Mo11 O21 1.929(9) .
Mo11 O27 1.962(8) .
Mo11 O37 1.985(9) .
Mo11 O2 2.025(8) .
Mo12 O10 1.676(10) .
Mo12 O19 1.820(11) .
Mo12 O23 1.845(10) .
Mo12 O34 1.989(9) .
Mo12 O33 2.038(9) .
P1 O7 1.534(9) .
P1 O8 1.541(8) .
P1 O6 1.549(9) .
P1 O5 1.554(8) .
Zn1 O33 1.902(9) .
Zn1 O36 1.942(9) .
Zn1 O30 1.955(9) .
Zn1 N1 2.003(11) .
Zn2 O41 1.932(9) 8_556
Zn2 O1 1.932(8) .
Zn2 O26 1.963(9) .
Zn2 O27 1.987(8) .
Zn3 O28 1.909(8) .
Zn3 O44 1.945(9) 3_556
Zn3 O29 1.971(9) .
Zn3 O31 1.980(8) .
Zn4 O4 1.921(9) .
Zn4 O37 1.932(9) .
Zn4 O34 1.954(10) .
Zn4 N2 2.018(11) .
C1 C2 1.34(2) .
C1 N1 1.375(19) .
C1 H1 0.9300 .
C2 C3 1.40(2) .
C2 H2 0.9300 .
C3 C4 1.43(2) .
C3 C6 1.493(19) .
C4 C5 1.38(2) .
C4 H4 0.9300 .
C5 N1 1.339(18) .
C5 H5 0.9300 .
C6 O42 1.232(16) .
C6 O41 1.291(17) .
C7 N2 1.323(18) .
C7 C8 1.39(2) .
C7 H7 0.9300 .
C8 C9 1.34(2) .
C8 H8 0.9300 .
C9 C10 1.37(2) .
C9 C12 1.51(2) .
C10 C11 1.38(2) .
C10 H10 0.9300 .
C11 N2 1.276(19) .
C11 H11 0.9300 .
C12 O43 1.221(16) .
C12 O44 1.283(16) .
C13 N3 1.538(18) .
C13 C14 1.54(3) .
C13 H13A 0.9700 .
C13 H13B 0.9700 .
C14 C15 1.41(2) .
C14 H14A 0.9700 .
C14 H14B 0.9700 .
C15 C16 1.51(3) .
C15 H15A 0.9700 .
C15 H15B 0.9700 .
C16 H16A 0.9600 .
C16 H16B 0.9600 .
C16 H16C 0.9600 .
C17 N3 1.495(18) .
C17 C18 1.54(2) .
C17 H17A 0.9700 .
C17 H17B 0.9700 .
C18 C19 1.49(2) .
C18 H18A 0.9700 .
C18 H18B 0.9700 .
C19 C20 1.41(2) .
C19 H19A 0.9700 .
C19 H19B 0.9700 .
C20 H20A 0.9600 .
C20 H20B 0.9600 .
C20 H20C 0.9600 .
C21 C22 1.50(2) .
C21 N3 1.52(2) .
C21 H21A 0.9700 .
C21 H21B 0.9700 .
C22 C23 1.52(3) .
C22 H22A 0.9700 .
C22 H22B 0.9700 .
C23 C24 1.44(3) .
C23 H23A 0.9700 .
C23 H23B 0.9700 .
C24 H24A 0.9600 .
C24 H24B 0.9600 .
C24 H24C 0.9600 .
C25 C26 1.44(2) .
C25 N3 1.58(2) .
C25 H25A 0.9700 .
C25 H25B 0.9700 .
C26 C27 1.50(2) .
C26 H26A 0.9700 .
C26 H26B 0.9700 .
C27 C28 1.47(3) .
C27 H27A 0.9700 .
C27 H27B 0.9700 .
C28 H28A 0.9600 .
C28 H28B 0.9600 .
C28 H28C 0.9600 .
C29 N4 1.52(3) .
C29 C30 1.55(3) .
C29 H29A 0.9700 .
C29 H29B 0.9700 .
C30 C31 1.58(4) .
C30 H30A 0.9700 .
C30 H30B 0.9700 .
C31 C32 1.45(5) .
C31 H31A 0.9700 .
C31 H31B 0.9700 .
C32 H32A 0.9600 .
C32 H32B 0.9600 .
C32 H32C 0.9600 .
C33 N4 1.47(3) .
C33 C34 1.55(3) .
C33 H33A 0.9700 .
C33 H33B 0.9700 .
C34 C35 1.46(3) .
C34 H34A 0.9700 .
C34 H34B 0.9700 .
C35 C36 1.39(4) .
C35 H35 0.9300 .
C36 H36A 0.9600 .
C36 H36B 0.9600 .
C36 H36C 0.9600 .
C37 N4 1.53(3) .
C37 C38 1.62(4) .
C37 H37A 0.9700 .
C37 H37B 0.9700 .
C38 C39A 1.41(7) .
C38 C39B 1.55(7) .
C39A C40A 1.564(10) .
C39B C40B 1.565(10) .
C41 N4 1.51(3) .
C41 C42 1.53(3) .
C41 H41A 0.9700 .
C41 H41B 0.9700 .
C42 C43 1.52(4) .
C42 H42A 0.9700 .
C42 H42B 0.9700 .
C43 C44 1.36(3) .
C43 H43 0.9300 .
C44 H44A 0.9600 .
C44 H44B 0.9600 .
C44 H44C 0.9600 .
C45 C46 1.43(5) .
C45 N5 1.80(4) .
C45 H45A 0.9700 .
C45 H45B 0.9700 .
C46 C47 1.39(5) .
C46 H46A 0.9700 .
C46 H46B 0.9700 .
C47 C48 1.74(5) .
C47 H47A 0.9700 .
C47 H47B 0.9700 .
N5 C49 1.50(4) 4
N5 C49 1.50(4) .
N5 C45 1.80(4) 4
O41 Zn2 1.932(9) 8
O44 Zn3 1.945(9) 3_456
C49 C50 1.80(6) .
C49 H49A 0.9700 .
C49 H49B 0.9700 .
C50 C51 1.73(8) .
C50 H50A 0.9700 .
C50 H50B 0.9700 .

loop_
_geom_torsion_atom_site_label_1
_geom_torsion_atom_site_label_2
_geom_torsion_atom_site_label_3
_geom_torsion_atom_site_label_4
_geom_torsion
_geom_torsion_site_symmetry_1
_geom_torsion_site_symmetry_4
O15 Mo1 Mo7 O20 -0.5(5) . .
O36 Mo1 Mo7 O20 -102.2(5) . .
O26 Mo1 Mo7 O20 101.1(5) . .
O23 Mo1 Mo7 O20 -115.6(5) . .
O32 Mo1 Mo7 O20 111.0(5) . .
O15 Mo1 Mo7 O35 118.3(6) . .
O36 Mo1 Mo7 O35 16.6(5) . .
O26 Mo1 Mo7 O35 -140.2(5) . .
O23 Mo1 Mo7 O35 3.1(6) . .
O32 Mo1 Mo7 O35 -130.3(5) . .
O15 Mo1 Mo7 O36 101.7(5) . .
O26 Mo1 Mo7 O36 -156.8(5) . .
O23 Mo1 Mo7 O36 -13.5(5) . .
O32 Mo1 Mo7 O36 -146.9(5) . .
O15 Mo1 Mo7 O26 -101.5(5) . .
O36 Mo1 Mo7 O26 156.8(5) . .
O23 Mo1 Mo7 O26 143.3(5) . .
O32 Mo1 Mo7 O26 9.9(5) . .
O15 Mo1 Mo7 O22 -113.3(5) . .
O36 Mo1 Mo7 O22 145.0(5) . .
O26 Mo1 Mo7 O22 -11.8(5) . .
O23 Mo1 Mo7 O22 131.5(5) . .
O32 Mo1 Mo7 O22 -1.9(5) . .
O17 Mo5 Mo8 O11 0.8(5) . .
O4 Mo5 Mo8 O11 -101.3(5) . .
O31 Mo5 Mo8 O11 102.4(5) . .
O25 Mo5 Mo8 O11 -116.4(5) . .
O18 Mo5 Mo8 O11 110.8(5) . .
O17 Mo5 Mo8 O21 119.0(5) . .
O4 Mo5 Mo8 O21 16.9(5) . .
O31 Mo5 Mo8 O21 -139.4(5) . .
O25 Mo5 Mo8 O21 1.8(5) . .
O18 Mo5 Mo8 O21 -130.9(5) . .
O17 Mo5 Mo8 O31 -101.6(5) . .
O4 Mo5 Mo8 O31 156.3(5) . .
O25 Mo5 Mo8 O31 141.2(5) . .
O18 Mo5 Mo8 O31 8.5(4) . .
O17 Mo5 Mo8 O4 102.1(5) . .
O31 Mo5 Mo8 O4 -156.3(5) . .
O25 Mo5 Mo8 O4 -15.1(5) . .
O18 Mo5 Mo8 O4 -147.8(5) . .
O17 Mo5 Mo8 O3 -110.9(5) . .
O4 Mo5 Mo8 O3 147.0(5) . .
O31 Mo5 Mo8 O3 -9.3(4) . .
O25 Mo5 Mo8 O3 131.9(5) . .
O18 Mo5 Mo8 O3 -0.8(5) . .
O38 Mo6 Mo9 O39 0.1(5) . .
O22 Mo6 Mo9 O39 114.5(5) . .
O13 Mo6 Mo9 O39 -112.9(5) . .
O1 Mo6 Mo9 O39 96.7(5) . .
O28 Mo6 Mo9 O39 -99.0(5) . .
O38 Mo6 Mo9 O2 -114.1(5) . .
O22 Mo6 Mo9 O2 0.3(5) . .
O13 Mo6 Mo9 O2 132.9(5) . .
O1 Mo6 Mo9 O2 -17.4(5) . .
O28 Mo6 Mo9 O2 146.9(5) . .
O38 Mo6 Mo9 O3 114.0(5) . .
O22 Mo6 Mo9 O3 -131.6(5) . .
O13 Mo6 Mo9 O3 1.0(5) . .
O1 Mo6 Mo9 O3 -149.4(5) . .
O28 Mo6 Mo9 O3 14.9(5) . .
O38 Mo6 Mo9 O28 99.1(5) . .
O22 Mo6 Mo9 O28 -146.6(5) . .
O13 Mo6 Mo9 O28 -14.0(5) . .
O1 Mo6 Mo9 O28 -164.3(5) . .
O38 Mo6 Mo9 O1 -96.6(5) . .
O22 Mo6 Mo9 O1 17.7(5) . .
O13 Mo6 Mo9 O1 150.3(5) . .
O28 Mo6 Mo9 O1 164.3(5) . .
O14 Mo2 Mo10 O40 2.0(5) . .
O29 Mo2 Mo10 O40 -100.6(4) . .
O30 Mo2 Mo10 O40 102.6(5) . .
O24 Mo2 Mo10 O40 115.8(5) . .
O18 Mo2 Mo10 O40 -110.3(5) . .
O14 Mo2 Mo10 O35 -117.7(5) . .
O29 Mo2 Mo10 O35 139.8(5) . .
O30 Mo2 Mo10 O35 -17.1(5) . .
O24 Mo2 Mo10 O35 -3.8(5) . .
O18 Mo2 Mo10 O35 130.1(5) . .
O14 Mo2 Mo10 O30 -100.6(5) . .
O29 Mo2 Mo10 O30 156.9(5) . .
O24 Mo2 Mo10 O30 13.3(5) . .
O18 Mo2 Mo10 O30 147.2(5) . .
O14 Mo2 Mo10 O29 102.6(5) . .
O30 Mo2 Mo10 O29 -156.9(5) . .
O24 Mo2 Mo10 O29 -143.6(5) . .
O18 Mo2 Mo10 O29 -9.7(5) . .
O14 Mo2 Mo10 O13 112.6(5) . .
O29 Mo2 Mo10 O13 10.0(4) . .
O30 Mo2 Mo10 O13 -146.9(5) . .
O24 Mo2 Mo10 O13 -133.6(5) . .
O18 Mo2 Mo10 O13 0.3(5) . .
O16 Mo4 Mo11 O9 1.6(5) . .
O27 Mo4 Mo11 O9 -102.9(5) . .
O37 Mo4 Mo11 O9 100.9(5) . .
O19 Mo4 Mo11 O9 113.5(5) . .
O32 Mo4 Mo11 O9 -110.0(5) . .
O16 Mo4 Mo11 O21 -114.5(5) . .
O27 Mo4 Mo11 O21 141.0(5) . .
O37 Mo4 Mo11 O21 -15.2(5) . .
O19 Mo4 Mo11 O21 -2.6(5) . .
O32 Mo4 Mo11 O21 133.8(5) . .
O16 Mo4 Mo11 O27 104.4(5) . .
O37 Mo4 Mo11 O27 -156.2(5) . .
O19 Mo4 Mo11 O27 -143.6(5) . .
O32 Mo4 Mo11 O27 -7.2(4) . .
O16 Mo4 Mo11 O37 -99.4(5) . .
O27 Mo4 Mo11 O37 156.2(5) . .
O19 Mo4 Mo11 O37 12.6(5) . .
O32 Mo4 Mo11 O37 149.0(5) . .
O16 Mo4 Mo11 O2 114.3(5) . .
O27 Mo4 Mo11 O2 9.8(5) . .
O37 Mo4 Mo11 O2 -146.4(5) . .
O19 Mo4 Mo11 O2 -133.8(5) . .
O32 Mo4 Mo11 O2 2.7(5) . .
O12 Mo3 Mo12 O10 0.8(6) . .
O25 Mo3 Mo12 O10 114.2(5) . .
O24 Mo3 Mo12 O10 -114.0(5) . .
O33 Mo3 Mo12 O10 -97.3(6) . .
O34 Mo3 Mo12 O10 97.8(6) . .
O12 Mo3 Mo12 O19 -113.0(5) . .
O25 Mo3 Mo12 O19 0.4(5) . .
O24 Mo3 Mo12 O19 132.2(5) . .
O33 Mo3 Mo12 O19 148.9(5) . .
O34 Mo3 Mo12 O19 -16.1(5) . .
O12 Mo3 Mo12 O23 114.7(5) . .
O25 Mo3 Mo12 O23 -131.8(5) . .
O24 Mo3 Mo12 O23 -0.1(5) . .
O33 Mo3 Mo12 O23 16.7(5) . .
O34 Mo3 Mo12 O23 -148.3(5) . .
O12 Mo3 Mo12 O34 -97.0(6) . .
O25 Mo3 Mo12 O34 16.5(5) . .
O24 Mo3 Mo12 O34 148.3(5) . .
O33 Mo3 Mo12 O34 165.0(6) . .
O12 Mo3 Mo12 O33 98.1(5) . .
O25 Mo3 Mo12 O33 -148.5(5) . .
O24 Mo3 Mo12 O33 -16.7(5) . .
O34 Mo3 Mo12 O33 -165.0(6) . .
N1 C1 C2 C3 -1(3) . .
C1 C2 C3 C4 5(2) . .
C1 C2 C3 C6 -171.1(15) . .
C2 C3 C4 C5 -3(2) . .
C6 C3 C4 C5 172.8(15) . .
C3 C4 C5 N1 -2(3) . .
C2 C3 C6 O42 -138.4(16) . .
C4 C3 C6 O42 46(2) . .
C2 C3 C6 O41 44(2) . .
C4 C3 C6 O41 -131.2(14) . .
N2 C7 C8 C9 -1(3) . .
C7 C8 C9 C10 -1(3) . .
C7 C8 C9 C12 178.9(19) . .
C8 C9 C10 C11 0(3) . .
C12 C9 C10 C11 -179.6(16) . .
C9 C10 C11 N2 3(3) . .
C8 C9 C12 O43 6(3) . .
C10 C9 C12 O43 -174.2(16) . .
C8 C9 C12 O44 -172.6(17) . .
C10 C9 C12 O44 7(2) . .
N3 C13 C14 C15 -174.3(16) . .
C13 C14 C15 C16 -179.9(18) . .
N3 C17 C18 C19 -178.1(14) . .
C17 C18 C19 C20 177.0(17) . .
N3 C21 C22 C23 -178.0(15) . .
C21 C22 C23 C24 -176(2) . .
N3 C25 C26 C27 -174.5(15) . .
C25 C26 C27 C28 173.5(19) . .
N4 C29 C30 C31 167(3) . .
C29 C30 C31 C32 155(3) . .
N4 C33 C34 C35 176(3) . .
C33 C34 C35 C36 176(3) . .
N4 C37 C38 C39A -163(4) . .
N4 C37 C38 C39B 153(4) . .
C39B C38 C39A C40A -105(11) . .
C37 C38 C39A C40A 151(8) . .
C39A C38 C39B C40B 66(6) . .
C37 C38 C39B C40B 162(4) . .
N4 C41 C42 C43 -174(2) . .
C41 C42 C43 C44 -179(2) . .
N5 C45 C46 C47 158(3) . .
C45 C46 C47 C48 95(4) . .
C4 C5 N1 C1 5(2) . .
C4 C5 N1 Zn1 -162.1(14) . .
C2 C1 N1 C5 -3(2) . .
C2 C1 N1 Zn1 164.0(14) . .
O33 Zn1 N1 C5 -86.4(12) . .
O36 Zn1 N1 C5 41.5(13) . .
O30 Zn1 N1 C5 148.8(12) . .
O33 Zn1 N1 C1 106.9(11) . .
O36 Zn1 N1 C1 -125.1(11) . .
O30 Zn1 N1 C1 -17.8(12) . .
C10 C11 N2 C7 -5(3) . .
C10 C11 N2 Zn4 169.3(15) . .
C8 C7 N2 C11 4(3) . .
C8 C7 N2 Zn4 -170.6(16) . .
O4 Zn4 N2 C11 48.2(15) . .
O37 Zn4 N2 C11 163.2(14) . .
O34 Zn4 N2 C11 -79.5(14) . .
O4 Zn4 N2 C7 -137.5(14) . .
O37 Zn4 N2 C7 -22.5(15) . .
O34 Zn4 N2 C7 94.7(14) . .
C18 C17 N3 C21 59.3(18) . .
C18 C17 N3 C13 -175.9(15) . .
C18 C17 N3 C25 -59.1(19) . .
C22 C21 N3 C17 173.5(14) . .
C22 C21 N3 C13 51.4(18) . .
C22 C21 N3 C25 -67.3(17) . .
C14 C13 N3 C17 -70(2) . .
C14 C13 N3 C21 52(2) . .
C14 C13 N3 C25 171.6(15) . .
C26 C25 N3 C17 -56.1(18) . .
C26 C25 N3 C21 -175.8(15) . .
C26 C25 N3 C13 61.6(19) . .
C34 C33 N4 C41 62(3) . .
C34 C33 N4 C29 -54(3) . .
C34 C33 N4 C37 -179(3) . .
C42 C41 N4 C33 59(3) . .
C42 C41 N4 C29 -179(2) . .
C42 C41 N4 C37 -61(3) . .
C30 C29 N4 C33 -68(3) . .
C30 C29 N4 C41 174(2) . .
C30 C29 N4 C37 57(3) . .
C38 C37 N4 C33 -173(3) . .
C38 C37 N4 C41 -54(4) . .
C38 C37 N4 C29 61(4) . .
C46 C45 N5 C49 54(5) . 4
C46 C45 N5 C49 -67(5) . .
C46 C45 N5 C45 -179(5) . 4
O41 Zn2 O1 Mo6 114.4(5) 8_556 .
O26 Zn2 O1 Mo6 -11.8(6) . .
O27 Zn2 O1 Mo6 -129.1(4) . .
O41 Zn2 O1 Mo9 -105.2(5) 8_556 .
O26 Zn2 O1 Mo9 128.7(5) . .
O27 Zn2 O1 Mo9 11.3(6) . .
O38 Mo6 O1 Zn2 -123.2(5) . .
O22 Mo6 O1 Zn2 -18.8(5) . .
O13 Mo6 O1 Zn2 85.9(9) . .
O28 Mo6 O1 Zn2 136.8(5) . .
Mo9 Mo6 O1 Zn2 146.6(6) . .
O38 Mo6 O1 Mo9 90.2(5) . .
O22 Mo6 O1 Mo9 -165.4(4) . .
O13 Mo6 O1 Mo9 -60.7(9) . .
O28 Mo6 O1 Mo9 -9.8(3) . .
O39 Mo9 O1 Zn2 124.5(5) . .
O2 Mo9 O1 Zn2 20.1(5) . .
O3 Mo9 O1 Zn2 -82.2(9) . .
O28 Mo9 O1 Zn2 -135.7(5) . .
Mo6 Mo9 O1 Zn2 -145.6(7) . .
O39 Mo9 O1 Mo6 -90.0(4) . .
O2 Mo9 O1 Mo6 165.7(4) . .
O3 Mo9 O1 Mo6 63.4(9) . .
O28 Mo9 O1 Mo6 9.9(3) . .
O39 Mo9 O2 Mo11 167.1(6) . .
O3 Mo9 O2 Mo11 61.1(6) . .
O28 Mo9 O2 Mo11 -39.4(11) . .
O1 Mo9 O2 Mo11 -91.8(6) . .
Mo6 Mo9 O2 Mo11 -81.4(6) . .
O9 Mo11 O2 Mo9 -163.1(6) . .
O21 Mo11 O2 Mo9 -62.3(6) . .
O27 Mo11 O2 Mo9 92.2(6) . .
O37 Mo11 O2 Mo9 13.5(12) . .
Mo4 Mo11 O2 Mo9 84.9(6) . .
O39 Mo9 O3 Mo8 -167.0(6) . .
O2 Mo9 O3 Mo8 -60.4(6) . .
O28 Mo9 O3 Mo8 90.3(6) . .
O1 Mo9 O3 Mo8 39.9(11) . .
Mo6 Mo9 O3 Mo8 81.3(6) . .
O11 Mo8 O3 Mo9 163.1(6) . .
O21 Mo8 O3 Mo9 61.2(6) . .
O31 Mo8 O3 Mo9 -91.9(6) . .
O4 Mo8 O3 Mo9 -14.3(12) . .
Mo5 Mo8 O3 Mo9 -85.0(6) . .
O37 Zn4 O4 Mo5 128.8(5) . .
O34 Zn4 O4 Mo5 4.1(7) . .
N2 Zn4 O4 Mo5 -116.4(6) . .
O37 Zn4 O4 Mo8 5.6(7) . .
O34 Zn4 O4 Mo8 -119.1(6) . .
N2 Zn4 O4 Mo8 120.4(6) . .
O17 Mo5 O4 Zn4 127.1(6) . .
O31 Mo5 O4 Zn4 -125.2(5) . .
O25 Mo5 O4 Zn4 26.2(5) . .
O18 Mo5 O4 Zn4 -37.5(11) . .
Mo8 Mo5 O4 Zn4 -142.4(7) . .
O17 Mo5 O4 Mo8 -90.5(4) . .
O31 Mo5 O4 Mo8 17.2(3) . .
O25 Mo5 O4 Mo8 168.6(4) . .
O18 Mo5 O4 Mo8 104.9(8) . .
O11 Mo8 O4 Zn4 -132.0(7) . .
O21 Mo8 O4 Zn4 -29.8(6) . .
O31 Mo8 O4 Zn4 120.8(6) . .
O3 Mo8 O4 Zn4 45.4(12) . .
Mo5 Mo8 O4 Zn4 138.0(8) . .
O11 Mo8 O4 Mo5 90.0(5) . .
O21 Mo8 O4 Mo5 -167.8(4) . .
O31 Mo8 O4 Mo5 -17.3(3) . .
O3 Mo8 O4 Mo5 -92.7(9) . .
O38 Mo6 O13 Mo10 165.8(6) . .
O22 Mo6 O13 Mo10 58.5(6) . .
O1 Mo6 O13 Mo10 -43.6(11) . .
O28 Mo6 O13 Mo10 -91.9(6) . .
Mo9 Mo6 O13 Mo10 -83.5(6) . .
O40 Mo10 O13 Mo6 -162.0(6) . .
O35 Mo10 O13 Mo6 -59.5(6) . .
O30 Mo10 O13 Mo6 15.2(12) . .
O29 Mo10 O13 Mo6 94.1(6) . .
Mo2 Mo10 O13 Mo6 86.6(6) . .
O17 Mo5 O18 Mo2 -172.7(5) . .
O4 Mo5 O18 Mo2 -7.5(11) . .
O31 Mo5 O18 Mo2 81.6(5) . .
O25 Mo5 O18 Mo2 -70.8(5) . .
Mo8 Mo5 O18 Mo2 75.4(5) . .
O14 Mo2 O18 Mo5 171.8(5) . .
O29 Mo2 O18 Mo5 -82.5(5) . .
O30 Mo2 O18 Mo5 4.2(11) . .
O24 Mo2 O18 Mo5 71.2(5) . .
Mo10 Mo2 O18 Mo5 -75.3(5) . .
O10 Mo12 O19 Mo4 169.3(7) . .
O23 Mo12 O19 Mo4 64.0(7) . .
O34 Mo12 O19 Mo4 -87.9(6) . .
O33 Mo12 O19 Mo4 -37.1(12) . .
Mo3 Mo12 O19 Mo4 -78.3(7) . .
O16 Mo4 O19 Mo12 -165.1(7) . .
O27 Mo4 O19 Mo12 5.4(13) . .
O37 Mo4 O19 Mo12 92.2(7) . .
O32 Mo4 O19 Mo12 -66.4(6) . .
Mo11 Mo4 O19 Mo12 82.7(7) . .
O9 Mo11 O21 Mo8 175.1(6) . .
O27 Mo11 O21 Mo8 9.4(11) . .
O37 Mo11 O21 Mo8 -80.7(6) . .
O2 Mo11 O21 Mo8 74.7(6) . .
Mo4 Mo11 O21 Mo8 -69.6(6) . .
O11 Mo8 O21 Mo11 -173.7(6) . .
O31 Mo8 O21 Mo11 -9.1(11) . .
O4 Mo8 O21 Mo11 81.1(6) . .
O3 Mo8 O21 Mo11 -74.6(6) . .
Mo5 Mo8 O21 Mo11 68.8(6) . .
O38 Mo6 O22 Mo7 -163.5(6) . .
O13 Mo6 O22 Mo7 -57.0(6) . .
O1 Mo6 O22 Mo7 95.6(6) . .
O28 Mo6 O22 Mo7 43.0(11) . .
Mo9 Mo6 O22 Mo7 84.8(6) . .
O20 Mo7 O22 Mo6 159.6(6) . .
O35 Mo7 O22 Mo6 57.8(6) . .
O36 Mo7 O22 Mo6 -19.6(12) . .
O26 Mo7 O22 Mo6 -96.7(6) . .
Mo1 Mo7 O22 Mo6 -87.9(6) . .
O10 Mo12 O23 Mo1 -168.9(6) . .
O19 Mo12 O23 Mo1 -63.5(7) . .
O34 Mo12 O23 Mo1 37.3(12) . .
O33 Mo12 O23 Mo1 88.6(6) . .
Mo3 Mo12 O23 Mo1 78.6(7) . .
O15 Mo1 O23 Mo12 162.3(7) . .
O36 Mo1 O23 Mo12 -92.1(6) . .
O26 Mo1 O23 Mo12 -6.6(13) . .
O32 Mo1 O23 Mo12 64.6(6) . .
Mo7 Mo1 O23 Mo12 -82.2(7) . .
O12 Mo3 O24 Mo2 166.8(7) . .
O25 Mo3 O24 Mo2 60.2(7) . .
O33 Mo3 O24 Mo2 -91.7(7) . .
O34 Mo3 O24 Mo2 -43.0(12) . .
Mo12 Mo3 O24 Mo2 -81.4(7) . .
O14 Mo2 O24 Mo3 -161.0(7) . .
O29 Mo2 O24 Mo3 12.1(13) . .
O30 Mo2 O24 Mo3 95.2(7) . .
O18 Mo2 O24 Mo3 -62.8(7) . .
Mo10 Mo2 O24 Mo3 85.5(7) . .
O12 Mo3 O25 Mo5 -169.1(6) . .
O24 Mo3 O25 Mo5 -61.2(7) . .
O33 Mo3 O25 Mo5 37.1(11) . .
O34 Mo3 O25 Mo5 89.4(6) . .
Mo12 Mo3 O25 Mo5 79.6(6) . .
O17 Mo5 O25 Mo3 160.6(7) . .
O4 Mo5 O25 Mo3 -94.0(6) . .
O31 Mo5 O25 Mo3 -9.2(12) . .
O18 Mo5 O25 Mo3 64.7(6) . .
Mo8 Mo5 O25 Mo3 -82.7(7) . .
O41 Zn2 O26 Mo1 106.7(7) 8_556 .
O1 Zn2 O26 Mo1 -123.2(6) . .
O27 Zn2 O26 Mo1 -2.5(7) . .
O41 Zn2 O26 Mo7 -122.9(6) 8_556 .
O1 Zn2 O26 Mo7 7.2(7) . .
O27 Zn2 O26 Mo7 127.9(5) . .
O15 Mo1 O26 Zn2 -125.4(7) . .
O36 Mo1 O26 Zn2 126.7(7) . .
O23 Mo1 O26 Zn2 43.2(12) . .
O32 Mo1 O26 Zn2 -28.8(6) . .
Mo7 Mo1 O26 Zn2 143.7(8) . .
O15 Mo1 O26 Mo7 90.9(5) . .
O36 Mo1 O26 Mo7 -17.0(4) . .
O23 Mo1 O26 Mo7 -100.4(8) . .
O32 Mo1 O26 Mo7 -172.5(3) . .
O20 Mo7 O26 Zn2 122.2(6) . .
O35 Mo7 O26 Zn2 -40.2(11) . .
O36 Mo7 O26 Zn2 -130.4(6) . .
O22 Mo7 O26 Zn2 23.1(6) . .
Mo1 Mo7 O26 Zn2 -147.4(7) . .
O20 Mo7 O26 Mo1 -90.5(4) . .
O35 Mo7 O26 Mo1 107.2(7) . .
O36 Mo7 O26 Mo1 17.0(4) . .
O22 Mo7 O26 Mo1 170.5(4) . .
O16 Mo4 O27 Mo11 -87.6(5) . .
O37 Mo4 O27 Mo11 17.6(3) . .
O19 Mo4 O27 Mo11 102.3(8) . .
O32 Mo4 O27 Mo11 174.6(3) . .
O16 Mo4 O27 Zn2 124.6(7) . .
O37 Mo4 O27 Zn2 -130.2(6) . .
O19 Mo4 O27 Zn2 -45.5(12) . .
O32 Mo4 O27 Zn2 26.9(6) . .
Mo11 Mo4 O27 Zn2 -147.7(7) . .
O9 Mo11 O27 Mo4 88.3(4) . .
O21 Mo11 O27 Mo4 -106.3(7) . .
O37 Mo11 O27 Mo4 -17.2(3) . .
O2 Mo11 O27 Mo4 -172.3(3) . .
O9 Mo11 O27 Zn2 -121.8(6) . .
O21 Mo11 O27 Zn2 43.6(11) . .
O37 Mo11 O27 Zn2 132.7(6) . .
O2 Mo11 O27 Zn2 -22.4(6) . .
Mo4 Mo11 O27 Zn2 149.9(7) . .
O41 Zn2 O27 Mo4 -109.1(6) 8_556 .
O1 Zn2 O27 Mo4 126.7(6) . .
O26 Zn2 O27 Mo4 3.7(7) . .
O41 Zn2 O27 Mo11 115.8(6) 8_556 .
O1 Zn2 O27 Mo11 -8.4(7) . .
O26 Zn2 O27 Mo11 -131.4(5) . .
O44 Zn3 O28 Mo9 106.7(5) 3_556 .
O29 Zn3 O28 Mo9 -131.5(5) . .
O31 Zn3 O28 Mo9 -15.7(6) . .
O44 Zn3 O28 Mo6 -107.4(5) 3_556 .
O29 Zn3 O28 Mo6 14.4(6) . .
O31 Zn3 O28 Mo6 130.3(5) . .
O39 Mo9 O28 Zn3 -120.4(5) . .
O2 Mo9 O28 Zn3 85.9(8) . .
O3 Mo9 O28 Zn3 -16.6(5) . .
O1 Mo9 O28 Zn3 141.6(5) . .
Mo6 Mo9 O28 Zn3 151.3(7) . .
O39 Mo9 O28 Mo6 88.3(5) . .
O2 Mo9 O28 Mo6 -65.4(8) . .
O3 Mo9 O28 Mo6 -167.9(4) . .
O1 Mo9 O28 Mo6 -9.8(3) . .
O38 Mo6 O28 Zn3 120.9(5) . .
O22 Mo6 O28 Zn3 -85.5(9) . .
O13 Mo6 O28 Zn3 17.5(5) . .
O1 Mo6 O28 Zn3 -141.0(6) . .
Mo9 Mo6 O28 Zn3 -150.9(7) . .
O38 Mo6 O28 Mo9 -88.2(5) . .
O22 Mo6 O28 Mo9 65.5(8) . .
O13 Mo6 O28 Mo9 168.4(4) . .
O1 Mo6 O28 Mo9 9.9(3) . .
O14 Mo2 O29 Mo10 -89.3(5) . .
O30 Mo2 O29 Mo10 16.8(3) . .
O24 Mo2 O29 Mo10 97.8(8) . .
O18 Mo2 O29 Mo10 172.9(3) . .
O14 Mo2 O29 Zn3 124.7(7) . .
O30 Mo2 O29 Zn3 -129.2(6) . .
O24 Mo2 O29 Zn3 -48.2(12) . .
O18 Mo2 O29 Zn3 26.9(6) . .
Mo10 Mo2 O29 Zn3 -146.0(7) . .
O40 Mo10 O29 Mo2 90.9(4) . .
O35 Mo10 O29 Mo2 -106.3(7) . .
O30 Mo10 O29 Mo2 -16.9(3) . .
O13 Mo10 O29 Mo2 -172.1(3) . .
O40 Mo10 O29 Zn3 -120.4(6) . .
O35 Mo10 O29 Zn3 42.4(10) . .
O30 Mo10 O29 Zn3 131.8(6) . .
O13 Mo10 O29 Zn3 -23.4(5) . .
Mo2 Mo10 O29 Zn3 148.7(7) . .
O28 Zn3 O29 Mo2 123.7(6) . .
O44 Zn3 O29 Mo2 -109.5(6) 3_556 .
O31 Zn3 O29 Mo2 4.0(7) . .
O28 Zn3 O29 Mo10 -9.3(6) . .
O44 Zn3 O29 Mo10 117.5(6) 3_556 .
O31 Zn3 O29 Mo10 -129.0(5) . .
O40 Mo10 O30 Zn1 130.5(7) . .
O35 Mo10 O30 Zn1 27.8(7) . .
O29 Mo10 O30 Zn1 -123.0(7) . .
O13 Mo10 O30 Zn1 -46.6(13) . .
Mo2 Mo10 O30 Zn1 -139.9(9) . .
O40 Mo10 O30 Mo2 -89.6(4) . .
O35 Mo10 O30 Mo2 167.7(4) . .
O29 Mo10 O30 Mo2 16.8(3) . .
O13 Mo10 O30 Mo2 93.3(9) . .
O33 Zn1 O30 Mo10 120.0(7) . .
O36 Zn1 O30 Mo10 -5.0(8) . .
N1 Zn1 O30 Mo10 -116.0(7) . .
O33 Zn1 O30 Mo2 -7.1(7) . .
O36 Zn1 O30 Mo2 -132.1(5) . .
N1 Zn1 O30 Mo2 116.9(6) . .
O14 Mo2 O30 Mo10 90.5(4) . .
O29 Mo2 O30 Mo10 -16.9(3) . .
O24 Mo2 O30 Mo10 -169.8(4) . .
O18 Mo2 O30 Mo10 -102.2(8) . .
O14 Mo2 O30 Zn1 -123.4(6) . .
O29 Mo2 O30 Zn1 129.2(6) . .
O24 Mo2 O30 Zn1 -23.7(5) . .
O18 Mo2 O30 Zn1 43.9(11) . .
Mo10 Mo2 O30 Zn1 146.2(7) . .
O11 Mo8 O31 Mo5 -89.4(5) . .
O21 Mo8 O31 Mo5 106.2(7) . .
O4 Mo8 O31 Mo5 17.2(3) . .
O3 Mo8 O31 Mo5 172.7(3) . .
O11 Mo8 O31 Zn3 120.3(6) . .
O21 Mo8 O31 Zn3 -44.1(10) . .
O4 Mo8 O31 Zn3 -133.1(6) . .
O3 Mo8 O31 Zn3 22.4(6) . .
Mo5 Mo8 O31 Zn3 -150.3(7) . .
O17 Mo5 O31 Mo8 90.5(5) . .
O4 Mo5 O31 Mo8 -17.6(3) . .
O25 Mo5 O31 Mo8 -100.0(7) . .
O18 Mo5 O31 Mo8 -173.8(3) . .
O17 Mo5 O31 Zn3 -121.3(7) . .
O4 Mo5 O31 Zn3 130.6(6) . .
O25 Mo5 O31 Zn3 48.3(11) . .
O18 Mo5 O31 Zn3 -25.6(6) . .
Mo8 Mo5 O31 Zn3 148.2(7) . .
O28 Zn3 O31 Mo8 10.8(7) . .
O44 Zn3 O31 Mo8 -116.3(6) 3_556 .
O29 Zn3 O31 Mo8 130.5(5) . .
O28 Zn3 O31 Mo5 -125.0(6) . .
O44 Zn3 O31 Mo5 107.9(6) 3_556 .
O29 Zn3 O31 Mo5 -5.3(7) . .
O15 Mo1 O32 Mo4 -169.0(5) . .
O36 Mo1 O32 Mo4 2.2(11) . .
O26 Mo1 O32 Mo4 85.5(5) . .
O23 Mo1 O32 Mo4 -68.7(5) . .
Mo7 Mo1 O32 Mo4 78.2(5) . .
O16 Mo4 O32 Mo1 168.3(5) . .
O27 Mo4 O32 Mo1 -85.1(5) . .
O37 Mo4 O32 Mo1 1.0(12) . .
O19 Mo4 O32 Mo1 69.5(5) . .
Mo11 Mo4 O32 Mo1 -79.7(5) . .
O36 Zn1 O33 Mo3 129.8(5) . .
O30 Zn1 O33 Mo3 12.5(7) . .
N1 Zn1 O33 Mo3 -106.9(6) . .
O36 Zn1 O33 Mo12 -13.0(6) . .
O30 Zn1 O33 Mo12 -130.4(5) . .
N1 Zn1 O33 Mo12 110.2(6) . .
O12 Mo3 O33 Zn1 122.6(6) . .
O25 Mo3 O33 Zn1 -83.5(9) . .
O24 Mo3 O33 Zn1 17.9(5) . .
O34 Mo3 O33 Zn1 -138.9(6) . .
Mo12 Mo3 O33 Zn1 -148.1(7) . .
O12 Mo3 O33 Mo12 -89.3(5) . .
O25 Mo3 O33 Mo12 64.7(8) . .
O24 Mo3 O33 Mo12 166.0(4) . .
O34 Mo3 O33 Mo12 9.3(3) . .
O10 Mo12 O33 Zn1 -120.5(6) . .
O19 Mo12 O33 Zn1 85.8(10) . .
O23 Mo12 O33 Zn1 -17.4(5) . .
O34 Mo12 O33 Zn1 139.6(6) . .
Mo3 Mo12 O33 Zn1 149.0(7) . .
O10 Mo12 O33 Mo3 90.5(5) . .
O19 Mo12 O33 Mo3 -63.2(9) . .
O23 Mo12 O33 Mo3 -166.4(4) . .
O34 Mo12 O33 Mo3 -9.4(4) . .
O4 Zn4 O34 Mo12 131.3(5) . .
O37 Zn4 O34 Mo12 10.7(6) . .
N2 Zn4 O34 Mo12 -100.4(6) . .
O4 Zn4 O34 Mo3 -11.8(6) . .
O37 Zn4 O34 Mo3 -132.3(5) . .
N2 Zn4 O34 Mo3 116.5(5) . .
O10 Mo12 O34 Zn4 122.6(6) . .
O19 Mo12 O34 Zn4 19.4(5) . .
O23 Mo12 O34 Zn4 -83.6(10) . .
O33 Mo12 O34 Zn4 -138.0(6) . .
Mo3 Mo12 O34 Zn4 -147.4(7) . .
O10 Mo12 O34 Mo3 -90.0(5) . .
O19 Mo12 O34 Mo3 166.8(4) . .
O23 Mo12 O34 Mo3 63.8(10) . .
O33 Mo12 O34 Mo3 9.4(3) . .
O12 Mo3 O34 Zn4 -121.3(6) . .
O25 Mo3 O34 Zn4 -17.6(5) . .
O24 Mo3 O34 Zn4 88.1(9) . .
O33 Mo3 O34 Zn4 139.3(5) . .
Mo12 Mo3 O34 Zn4 148.9(7) . .
O12 Mo3 O34 Mo12 89.9(5) . .
O25 Mo3 O34 Mo12 -166.5(4) . .
O24 Mo3 O34 Mo12 -60.8(9) . .
O33 Mo3 O34 Mo12 -9.6(4) . .
O20 Mo7 O35 Mo10 -174.2(6) . .
O36 Mo7 O35 Mo10 79.9(6) . .
O26 Mo7 O35 Mo10 -11.7(12) . .
O22 Mo7 O35 Mo10 -73.6(6) . .
Mo1 Mo7 O35 Mo10 67.7(7) . .
O40 Mo10 O35 Mo7 173.7(6) . .
O30 Mo10 O35 Mo7 -80.1(6) . .
O29 Mo10 O35 Mo7 10.7(12) . .
O13 Mo10 O35 Mo7 75.6(6) . .
Mo2 Mo10 O35 Mo7 -67.5(7) . .
O33 Zn1 O36 Mo1 7.2(7) . .
O30 Zn1 O36 Mo1 131.3(6) . .
N1 Zn1 O36 Mo1 -119.3(6) . .
O33 Zn1 O36 Mo7 -119.5(7) . .
O30 Zn1 O36 Mo7 4.6(8) . .
N1 Zn1 O36 Mo7 114.0(7) . .
O15 Mo1 O36 Zn1 123.8(6) . .
O26 Mo1 O36 Zn1 -128.5(6) . .
O23 Mo1 O36 Zn1 24.3(6) . .
O32 Mo1 O36 Zn1 -47.2(11) . .
Mo7 Mo1 O36 Zn1 -145.5(7) . .
O15 Mo1 O36 Mo7 -90.7(5) . .
O26 Mo1 O36 Mo7 17.0(4) . .
O23 Mo1 O36 Mo7 169.9(4) . .
O32 Mo1 O36 Mo7 98.4(8) . .
O20 Mo7 O36 Zn1 -130.3(7) . .
O35 Mo7 O36 Zn1 -28.1(7) . .
O26 Mo7 O36 Zn1 123.0(7) . .
O22 Mo7 O36 Zn1 48.9(12) . .
Mo1 Mo7 O36 Zn1 140.0(9) . .
O20 Mo7 O36 Mo1 89.7(5) . .
O35 Mo7 O36 Mo1 -168.2(4) . .
O26 Mo7 O36 Mo1 -17.0(4) . .
O22 Mo7 O36 Mo1 -91.1(8) . .
O4 Zn4 O37 Mo4 -130.7(5) . .
O34 Zn4 O37 Mo4 -3.7(7) . .
N2 Zn4 O37 Mo4 105.9(6) . .
O4 Zn4 O37 Mo11 -4.8(7) . .
O34 Zn4 O37 Mo11 122.2(6) . .
N2 Zn4 O37 Mo11 -128.2(7) . .
O16 Mo4 O37 Zn4 -124.9(6) . .
O27 Mo4 O37 Zn4 126.5(6) . .
O19 Mo4 O37 Zn4 -26.7(6) . .
O32 Mo4 O37 Zn4 42.3(12) . .
Mo11 Mo4 O37 Zn4 143.9(7) . .
O16 Mo4 O37 Mo11 91.2(4) . .
O27 Mo4 O37 Mo11 -17.4(3) . .
O19 Mo4 O37 Mo11 -170.6(4) . .
O32 Mo4 O37 Mo11 -101.6(9) . .
O9 Mo11 O37 Zn4 129.9(7) . .
O21 Mo11 O37 Zn4 28.6(7) . .
O27 Mo11 O37 Zn4 -123.3(6) . .
O2 Mo11 O37 Zn4 -46.7(12) . .
Mo4 Mo11 O37 Zn4 -140.5(8) . .
O9 Mo11 O37 Mo4 -89.6(4) . .
O21 Mo11 O37 Mo4 169.1(4) . .
O27 Mo11 O37 Mo4 17.2(3) . .
O2 Mo11 O37 Mo4 93.9(8) . .
O42 C6 O41 Zn2 -32.6(19) . 8
C3 C6 O41 Zn2 144.3(9) . 8
O43 C12 O44 Zn3 -9(2) . 3_456
C9 C12 O44 Zn3 169.9(10) . 3_456
C49 N5 C49 C50 -178(5) 4 .
C45 N5 C49 C50 -59(6) . .
C45 N5 C49 C50 50(5) 4 .
N5 C49 C50 C51 -169(4) . .
C49 C50 C51 C52 115(7) . .

loop_
_platon_squeeze_void_nr
_platon_squeeze_void_average_x
_platon_squeeze_void_average_y
_platon_squeeze_void_average_z
_platon_squeeze_void_volume
_platon_squeeze_void_count_electrons
_platon_squeeze_void_content
1 0.000 0.000 -0.009 1647 126 ' '
2 0.500 0.500 -0.054 1648 129 ' '
3 0.311 0.167 0.033 7 1 ' '
4 0.189 0.667 0.033 7 1 ' '
5 0.856 0.295 0.096 8 0 ' '
6 0.644 0.795 0.096 8 0 ' '
7 -0.028 0.358 0.161 22 1 ' '
8 0.528 0.858 0.161 22 1 ' '
9 0.028 0.358 0.339 22 1 ' '
10 0.472 0.858 0.339 22 1 ' '
11 0.144 0.295 0.404 8 0 ' '
12 0.356 0.795 0.404 8 0 ' '
13 0.689 0.167 0.467 7 1 ' '
14 0.811 0.667 0.467 7 1 ' '
15 0.189 0.333 0.533 7 0 ' '
16 0.311 0.833 0.533 7 1 ' '
17 0.644 0.205 0.596 8 1 ' '
18 0.856 0.705 0.596 8 0 ' '
19 0.528 0.142 0.661 22 0 ' '
20 -0.028 0.642 0.661 22 0 ' '
21 0.472 0.142 0.839 22 1 ' '
22 0.028 0.642 0.839 22 0 ' '
23 0.356 0.205 0.904 8 0 ' '
24 0.144 0.705 0.904 8 1 ' '
25 0.811 0.333 0.967 7 0 ' '
26 0.689 0.833 0.967 7 0 ' '
